data_7059563
loop_
_publ_author_name
'Elsayed Moussa, Mehdi'
'Marquardt, Christian'
'Hegen, Oliver'
'Seidl, Michael'
'Scheer, Manfred'

_publ_section_title
;
 A new family of silver(i) complexes stabilised by the phosphanylborane
 (C6H5)2PBH2&#x00B7;N(CH3)3
;
_journal_issue 33
_journal_name_full 'New Journal of Chemistry'
_journal_page_first 14916
_journal_page_last 14919
_journal_paper_doi 10.1039/D0NJ01679A
_journal_volume 45
_journal_year 2021
_chemical_formula_moiety 'C30 H42 Ag B2 N2 P2, Al C36 F46 O3'
_chemical_formula_sum 'C66 H42 Ag Al B2 F46 N2 O3 P2'
_chemical_formula_weight 2003.42
_space_group_crystal_system triclinic
_space_group_IT_number 2
_space_group_name_Hall '-P 1'
_space_group_name_H-M_alt 'P -1'
_atom_sites_solution_hydrogens mixed
_atom_sites_solution_primary dual
_audit_creation_date 2020-01-30
_audit_creation_method
;
Olex2 1.3-alpha
(compiled Nov 21 2019 18:26:39 for OlexSys, GUI svn.r6003)
;
_audit_update_record
;
2020-04-03 deposited with the CCDC.	2020-05-04 downloaded from the CCDC.
;
_cell_angle_alpha 66.0358(15)
_cell_angle_beta 88.8395(14)
_cell_angle_gamma 73.5586(17)
_cell_formula_units_Z 2
_cell_length_a 11.3066(2)
_cell_length_b 17.6908(3)
_cell_length_c 21.6344(3)
_cell_measurement_reflns_used 19058
_cell_measurement_temperature 123.01(10)
_cell_measurement_theta_max 72.8370
_cell_measurement_theta_min 4.0780
_cell_volume 3770.45(12)
_computing_cell_refinement
;
CrysAlisPro, Agilent Technologies,
Version 1.171.37.33 (release 27-03-2014 CrysAlis171 .NET)
(compiled Mar 27 2014,17:12:48)
;
_computing_data_collection
;
CrysAlisPro, Agilent Technologies,
Version 1.171.37.33 (release 27-03-2014 CrysAlis171 .NET)
(compiled Mar 27 2014,17:12:48)
;
_computing_data_reduction
;
CrysAlisPro, Agilent Technologies,
Version 1.171.37.33 (release 27-03-2014 CrysAlis171 .NET)
(compiled Mar 27 2014,17:12:48)
;
_computing_molecular_graphics 'Olex2 1.3-alpha (Dolomanov et al., 2009)'
_computing_publication_material 'Olex2 1.3-alpha (Dolomanov et al., 2009)'
_computing_structure_refinement 'SHELXL 2018/3 (Sheldrick, 2015)'
_computing_structure_solution 'SHELXT  (Sheldrick, 2015)'
_diffrn_ambient_environment N~2~
_diffrn_ambient_temperature 123.01(10)
_diffrn_detector 'CCD plate'
_diffrn_detector_area_resol_mean 5.1773
_diffrn_detector_type Atlas
_diffrn_measured_fraction_theta_full 0.992
_diffrn_measured_fraction_theta_max 0.963
_diffrn_measurement_details
;
#__ type_ start__ end____ width___ exp.time_
  1 omega  -98.00   -2.00   0.5000    2.5000
omega____ theta____ kappa____ phi______ frames
    -      -38.6172  125.0000 -180.0000 192

#__ type_ start__ end____ width___ exp.time_
  2 omega    7.00  118.00   0.5000    2.5000
omega____ theta____ kappa____ phi______ frames
    -       38.6172   37.0000  120.0000 222

#__ type_ start__ end____ width___ exp.time_
  3 omega    9.00  123.00   0.5000    2.5000
omega____ theta____ kappa____ phi______ frames
    -       38.6172   77.0000  -30.0000 228

#__ type_ start__ end____ width___ exp.time_
  4 omega   31.00  128.00   0.5000   10.0000
omega____ theta____ kappa____ phi______ frames
    -      108.1942  -61.0000   60.0000 194

#__ type_ start__ end____ width___ exp.time_
  5 omega   29.00  115.00   0.5000   10.0000
omega____ theta____ kappa____ phi______ frames
    -      108.1942 -111.0000   30.0000 172

#__ type_ start__ end____ width___ exp.time_
  6 omega   74.00  110.00   0.5000   10.0000
omega____ theta____ kappa____ phi______ frames
    -      108.1942 -111.0000  -60.0000 72

#__ type_ start__ end____ width___ exp.time_
  7 omega   16.00  158.00   0.5000   10.0000
omega____ theta____ kappa____ phi______ frames
    -      108.1942    0.0000    0.0000 284

#__ type_ start__ end____ width___ exp.time_
  8 omega   28.00  114.00   0.5000   10.0000
omega____ theta____ kappa____ phi______ frames
    -      108.1942 -111.0000 -150.0000 172

#__ type_ start__ end____ width___ exp.time_
  9 omega   28.00   67.00   0.5000   10.0000
omega____ theta____ kappa____ phi______ frames
    -      108.1942  -30.0000    0.0000 78

#__ type_ start__ end____ width___ exp.time_
 10 omega   27.00   61.00   0.5000   10.0000
omega____ theta____ kappa____ phi______ frames
    -      108.1942  -30.0000   60.0000 68

#__ type_ start__ end____ width___ exp.time_
 11 omega   41.00  109.00   0.5000   10.0000
omega____ theta____ kappa____ phi______ frames
    -      108.1942  -94.0000   60.0000 136

#__ type_ start__ end____ width___ exp.time_
 12 omega   30.00   56.00   0.5000   10.0000
omega____ theta____ kappa____ phi______ frames
    -      108.1942 -111.0000  -60.0000 52

#__ type_ start__ end____ width___ exp.time_
 13 omega   28.00   69.00   0.5000   10.0000
omega____ theta____ kappa____ phi______ frames
    -      108.1942  -30.0000  150.0000 82

#__ type_ start__ end____ width___ exp.time_
 14 omega   32.00   66.00   0.5000   10.0000
omega____ theta____ kappa____ phi______ frames
    -      108.1942  -30.0000   90.0000 68

#__ type_ start__ end____ width___ exp.time_
 15 omega   27.00   64.00   0.5000   10.0000
omega____ theta____ kappa____ phi______ frames
    -      108.1942  -30.0000  -30.0000 74

#__ type_ start__ end____ width___ exp.time_
 16 omega   33.00  138.00   0.5000   10.0000
omega____ theta____ kappa____ phi______ frames
    -      108.1942  -61.0000 -150.0000 210

#__ type_ start__ end____ width___ exp.time_
 17 omega -124.00  -79.00   0.5000    2.5000
omega____ theta____ kappa____ phi______ frames
    -      -38.6172  -99.0000  -30.0000 90

#__ type_ start__ end____ width___ exp.time_
 18 omega  -20.00   83.00   0.5000    2.5000
omega____ theta____ kappa____ phi______ frames
    -       38.6172  -99.0000   30.0000 206

#__ type_ start__ end____ width___ exp.time_
 19 omega    7.00  118.00   0.5000    2.5000
omega____ theta____ kappa____ phi______ frames
    -       38.6172   37.0000 -120.0000 222

#__ type_ start__ end____ width___ exp.time_
 20 omega   70.00   95.00   0.5000   10.0000
omega____ theta____ kappa____ phi______ frames
    -      108.1942   30.0000   90.0000 50
;
_diffrn_measurement_device 'four-circle diffractometer'
_diffrn_measurement_device_type 'SuperNova, Single source at offset, Atlas'
_diffrn_measurement_method '\w scans'
_diffrn_orient_matrix_UB_11 0.0422828000
_diffrn_orient_matrix_UB_12 0.0693340000
_diffrn_orient_matrix_UB_13 0.0113081000
_diffrn_orient_matrix_UB_21 0.1273179000
_diffrn_orient_matrix_UB_22 -0.0318098000
_diffrn_orient_matrix_UB_23 -0.0228977000
_diffrn_orient_matrix_UB_31 -0.0492189000
_diffrn_orient_matrix_UB_32 0.0645438000
_diffrn_orient_matrix_UB_33 -0.0741083000
_diffrn_radiation_monochromator mirror
_diffrn_radiation_probe x-ray
_diffrn_radiation_type 'Cu K\a'
_diffrn_radiation_wavelength 1.54184
_diffrn_reflns_av_R_equivalents 0.0212
_diffrn_reflns_av_unetI/netI 0.0327
_diffrn_reflns_Laue_measured_fraction_full 0.992
_diffrn_reflns_Laue_measured_fraction_max 0.963
_diffrn_reflns_limit_h_max 13
_diffrn_reflns_limit_h_min -13
_diffrn_reflns_limit_k_max 21
_diffrn_reflns_limit_k_min -21
_diffrn_reflns_limit_l_max 17
_diffrn_reflns_limit_l_min -26
_diffrn_reflns_number 27960
_diffrn_reflns_point_group_measured_fraction_full 0.992
_diffrn_reflns_point_group_measured_fraction_max 0.963
_diffrn_reflns_theta_full 67.684
_diffrn_reflns_theta_max 72.962
_diffrn_reflns_theta_min 4.101
_diffrn_source 'sealed X-ray tube'
_diffrn_source_type 'SuperNova (Cu) X-ray Source'
_exptl_absorpt_coefficient_mu 4.158
_exptl_absorpt_correction_T_max 0.733
_exptl_absorpt_correction_T_min 0.529
_exptl_absorpt_correction_type analytical
_exptl_absorpt_process_details
;
CrysAlisPro, Agilent Technologies,
Version 1.171.37.33 (release 27-03-2014 CrysAlis171 .NET)
(compiled Mar 27 2014,17:12:48)
Analytical numeric absorption correction using a multifaceted crystal
			model based on expressions derived by R.C. Clark & J.S. Reid.
(Clark, R. C. & Reid, J. S. (1995). Acta Cryst. A51, 887-897)
Empirical absorption correction using spherical harmonics,
 implemented in SCALE3 ABSPACK scaling algorithm.
;
_exptl_crystal_colour 'clear colourless'
_exptl_crystal_colour_lustre clear
_exptl_crystal_colour_primary colourless
_exptl_crystal_density_diffrn 1.765
_exptl_crystal_description block
_exptl_crystal_F_000 1980
_exptl_crystal_size_max 0.2068
_exptl_crystal_size_mid 0.1195
_exptl_crystal_size_min 0.0995
_refine_diff_density_max 0.327
_refine_diff_density_min -0.525
_refine_diff_density_rms 0.051
_refine_ls_extinction_method none
_refine_ls_goodness_of_fit_ref 1.055
_refine_ls_hydrogen_treatment mixed
_refine_ls_matrix_type full
_refine_ls_number_parameters 1251
_refine_ls_number_reflns 14497
_refine_ls_number_restraints 81
_refine_ls_restrained_S_all 1.059
_refine_ls_R_factor_all 0.0317
_refine_ls_R_factor_gt 0.0289
_refine_ls_shift/su_max 0.002
_refine_ls_shift/su_mean 0.000
_refine_ls_structure_factor_coef Fsqd
_refine_ls_weighting_details 'w=1/[\s^2^(Fo^2^)+(0.0313P)^2^+0.8628P] where P=(Fo^2^+2Fc^2^)/3'
_refine_ls_weighting_scheme calc
_refine_ls_wR_factor_gt 0.0697
_refine_ls_wR_factor_ref 0.0724
_reflns_Friedel_coverage 0.000
_reflns_number_gt 13677
_reflns_number_total 14497
_reflns_threshold_expression 'I > 2\s(I)'
_cod_data_source_file d0nj01679a2.cif
_cod_data_source_block cm429edrabs
_cod_depositor_comments 'Adding full bibliography for 7059562--7059565.cif.'
_cod_database_code 7059563
_shelx_shelxl_version_number 2018/3
_chemical_oxdiff_formula 'Ag1 C66 H42 N2 B2 P2 Al1 O3 F46'
_shelx_space_group_comment
;
The symmetry employed for this shelxl refinement is uniquely defined
by the following loop, which should always be used as a source of
symmetry information in preference to the above space-group names.
They are only intended as comments.
;
_reflns_odcompleteness_completeness 99.27
_reflns_odcompleteness_iscentric 1
_reflns_odcompleteness_theta 66.97
_olex2_refinement_description
;
1. Fixed Uiso
 At 1.2 times of:
  All B(H,H) groups, All C(H) groups
 At 1.5 times of:
  All C(H,H,H) groups
2. Restrained distances
 P1B-C10 \\sim P1A-C10 \\sim P1A-C4A \\sim P1B-C4B
 with sigma of 0.04
 C7B-C8B \\sim C8B-C9B \\sim C9B-C4B \\sim C4B-C5B \\sim C5B-C6B \\sim C6B-C7B
 with sigma of 0.04
3. Uiso/Uaniso restraints and constraints
C2B \\sim N1B \\sim C3B \\sim C1B: within 1.9A with sigma of 0.01 and sigma for
terminal atoms of 0.01 within 1.9A
C7B \\sim C8B \\sim C9B \\sim C4B \\sim C5B \\sim C6B: within 2A with sigma of
0.04 and sigma for terminal atoms of 0.08 within 2A
Uanis(B1B) \\sim Ueq: with sigma of 0.005 and sigma for terminal atoms of 0.01
4. Others
 Sof(Ag1B)=Sof(P1B)=Sof(N1B)=Sof(C1B)=Sof(H1BA)=Sof(H1BB)=Sof(H1BC)=Sof(C3B)=
 Sof(H3BA)=Sof(H3BB)=Sof(H3BC)=Sof(C2B)=Sof(H2BA)=Sof(H2BB)=Sof(H2BC)=Sof(B1B)=
 Sof(H1BD)=Sof(H1BE)=Sof(C7B)=Sof(H7B)=Sof(C8B)=Sof(H8B)=Sof(C9B)=Sof(H9B)=
 Sof(C4B)=Sof(C5B)=Sof(H5B)=Sof(C6B)=Sof(H6B)=1-FVAR(1)
 Sof(Ag1A)=Sof(P1A)=Sof(N1A)=Sof(C4A)=Sof(C3A)=Sof(H3AA)=Sof(H3AB)=Sof(H3AC)=
 Sof(C1A)=Sof(H1AA)=Sof(H1AB)=Sof(H1AC)=Sof(C5A)=Sof(H5A)=Sof(B1A)=Sof(C9A)=
 Sof(H9A)=Sof(C7A)=Sof(H7A)=Sof(C2A)=Sof(H2AA)=Sof(H2AB)=Sof(H2AC)=Sof(C6A)=
 Sof(H6A)=Sof(C8A)=Sof(H8A)=Sof(H1AD)=Sof(H1AE)=FVAR(1)
 Fixed Uiso: H17A(0.095) H17B(0.095) H17C(0.095)
5.a Secondary CH2 refined with riding coordinates:
 B1B(H1BD,H1BE)
5.b Aromatic/amide H refined with riding coordinates:
 C24(H24), C15(H15), C11(H11), C22(H22), C23(H23), C70(H70), C13(H13),
 C26(H26), C12(H12), C21(H21), C30(H30), C20(H20), C5A(H5A), C9A(H9A), C7A(H7A),
  C27(H27), C28(H28), C6A(H6A), C29(H29), C8A(H8A), C7B(H7B), C8B(H8B),
 C9B(H9B), C5B(H5B), C6B(H6B)
5.c Idealised Me refined as rotating group:
 C3A(H3AA,H3AB,H3AC), C1A(H1AA,H1AB,H1AC), C2A(H2AA,H2AB,H2AC), C18(H18A,H18B,
 H18C), C16(H16A,H16B,H16C), C17(H17A,H17B,H17C), C1B(H1BA,H1BB,H1BC), C3B(H3BA,
 H3BB,H3BC), C2B(H2BA,H2BB,H2BC)
;
_olex2_submission_special_instructions 'No special instructions were received'

loop_
_space_group_symop_operation_xyz
'x, y, z'
'-x, -y, -z'

loop_
_atom_site_label
_atom_site_type_symbol
_atom_site_fract_x
_atom_site_fract_y
_atom_site_fract_z
_atom_site_U_iso_or_equiv
_atom_site_adp_type
_atom_site_occupancy
_atom_site_site_symmetry_order
_atom_site_calc_flag
_atom_site_refinement_flags_posn
_atom_site_refinement_flags_adp
_atom_site_refinement_flags_occupancy
_atom_site_disorder_assembly
_atom_site_disorder_group
Ag1A Ag -0.07250(2) 1.38953(2) 0.69050(3) 0.02553(8) Uani 0.908(2) 1 d . . P A 1
P1A P -0.25859(6) 1.35588(5) 0.67904(5) 0.02029(14) Uani 0.908(2) 1 d D . P A 1
P2 P 0.10615(4) 1.43873(3) 0.68286(2) 0.02708(10) Uani 1 1 d . . . . .
Al1 Al 0.43898(5) 0.85271(3) 0.79897(2) 0.01812(9) Uani 1 1 d . . . . .
F46 F 0.59293(9) 0.82596(6) 0.81597(5) 0.0233(2) Uani 1 1 d . . . . .
F32 F 0.35797(10) 0.85919(7) 0.94663(5) 0.0258(2) Uani 1 1 d . . . . .
F24 F 0.36988(10) 1.04835(6) 0.66190(5) 0.0252(2) Uani 1 1 d . . . . .
F31 F 0.30861(10) 0.97995(7) 0.96054(5) 0.0266(2) Uani 1 1 d . . . . .
F23 F 0.17092(10) 0.98612(8) 0.67402(5) 0.0321(2) Uani 1 1 d . . . . .
F33 F 0.15200(10) 0.92725(7) 0.85358(5) 0.0291(2) Uani 1 1 d . . . . .
F17 F 0.44987(11) 0.91387(7) 0.54201(5) 0.0296(2) Uani 1 1 d . . . . .
F40 F 0.36720(11) 1.12173(7) 0.76236(5) 0.0310(2) Uani 1 1 d . . . . .
F9 F 0.35202(11) 0.57952(7) 0.84572(6) 0.0344(2) Uani 1 1 d . . . . .
F39 F 0.33118(11) 1.11846(7) 0.86227(5) 0.0299(2) Uani 1 1 d . . . . .
F25 F 0.37826(10) 1.05650(7) 0.55832(5) 0.0269(2) Uani 1 1 d . . . . .
F30 F 0.57918(11) 1.04888(7) 0.60274(5) 0.0287(2) Uani 1 1 d . . . . .
F26 F 0.61874(10) 0.74795(7) 0.72532(5) 0.0282(2) Uani 1 1 d . . . . .
F20 F 0.19805(11) 1.02327(8) 0.50398(5) 0.0351(3) Uani 1 1 d . . . . .
F45 F 0.55800(10) 1.01456(7) 0.75601(5) 0.0287(2) Uani 1 1 d . . . . .
F8 F 0.17152(11) 0.79570(7) 0.78842(6) 0.0326(2) Uani 1 1 d . . . . .
F10 F 0.38476(11) 0.69393(7) 0.76578(5) 0.0288(2) Uani 1 1 d . . . . .
F16 F 0.47168(11) 0.78917(7) 0.62606(6) 0.0323(2) Uani 1 1 d . . . . .
F41 F 0.52893(10) 0.90217(8) 0.99534(5) 0.0315(2) Uani 1 1 d . . . . .
F11 F 0.57863(11) 0.72001(8) 0.95106(5) 0.0321(2) Uani 1 1 d . . . . .
F37 F 0.15909(11) 1.09077(8) 0.74469(5) 0.0334(2) Uani 1 1 d . . . . .
F3 F 0.18344(11) 0.76538(8) 0.93567(6) 0.0347(2) Uani 1 1 d . . . . .
F29 F 0.81824(11) 1.01206(8) 0.62359(6) 0.0364(3) Uani 1 1 d . . . . .
F22 F 0.15329(11) 1.10391(8) 0.58299(6) 0.0382(3) Uani 1 1 d . . . . .
F7 F 0.14861(12) 0.68572(8) 0.77419(7) 0.0411(3) Uani 1 1 d . . . . .
F36 F 0.09025(11) 1.10082(8) 0.89902(6) 0.0360(3) Uani 1 1 d . . . . .
F42 F 0.76816(11) 0.86027(8) 1.01568(6) 0.0358(3) Uani 1 1 d . . . . .
F1 F 0.40337(12) 0.66088(9) 0.99574(5) 0.0396(3) Uani 1 1 d . . . . .
F34 F 0.11506(11) 0.93435(8) 0.95057(6) 0.0347(3) Uani 1 1 d . . . . .
F19 F 0.23669(11) 0.83017(8) 0.64717(5) 0.0343(3) Uani 1 1 d . . . . .
F18 F 0.25975(12) 0.85684(8) 0.54121(6) 0.0377(3) Uani 1 1 d . . . . .
O2 O 0.40116(11) 0.87199(8) 0.71470(5) 0.0199(2) Uani 1 1 d . . . . .
F15 F 0.56957(12) 0.54784(8) 0.83005(6) 0.0380(3) Uani 1 1 d . . . . .
O3 O 0.36861(11) 0.94792(8) 0.80912(6) 0.0208(2) Uani 1 1 d . . . . .
F2 F 0.38129(12) 0.55820(8) 0.97084(6) 0.0397(3) Uani 1 1 d . . . . .
O1 O 0.38475(11) 0.76932(8) 0.85528(6) 0.0215(2) Uani 1 1 d . . . . .
F35 F -0.00992(11) 1.07511(9) 0.82866(6) 0.0387(3) Uani 1 1 d . . . . .
F21 F 0.06746(11) 0.97418(10) 0.57266(6) 0.0422(3) Uani 1 1 d . . . . .
F38 F 0.12859(12) 1.19496(8) 0.77763(6) 0.0385(3) Uani 1 1 d . . . . .
F27 F 0.85792(12) 0.71619(8) 0.74498(7) 0.0424(3) Uani 1 1 d . . . . .
F44 F 0.79657(12) 0.97811(10) 0.78032(6) 0.0416(3) Uani 1 1 d . . . . .
F43 F 0.90914(11) 0.89784(10) 0.91042(7) 0.0451(3) Uani 1 1 d . . . . .
F4 F 0.17376(12) 0.63736(9) 1.00201(7) 0.0454(3) Uani 1 1 d . . . . .
F5 F 0.02326(12) 0.73028(10) 0.87500(8) 0.0492(3) Uani 1 1 d . . . . .
F12 F 0.81967(12) 0.65349(11) 0.97352(7) 0.0496(3) Uani 1 1 d . . . . .
F28 F 0.96448(11) 0.84677(10) 0.69354(7) 0.0468(3) Uani 1 1 d . . . . .
F6 F 0.14048(13) 0.59795(9) 0.90319(8) 0.0490(3) Uani 1 1 d . . . . .
F14 F 0.80925(12) 0.48642(9) 0.85280(7) 0.0469(3) Uani 1 1 d . . . . .
F13 F 0.94084(12) 0.53355(11) 0.92718(9) 0.0581(4) Uani 1 1 d . . . . .
C61 C 0.52409(17) 0.96464(11) 0.87356(8) 0.0226(3) Uani 1 1 d . . . . .
N1A N -0.16314(19) 1.24074(12) 0.60745(9) 0.0311(4) Uani 0.908(2) 1 d . . P A 1
C43 C 0.44010(16) 0.91308(11) 0.65285(8) 0.0190(3) Uani 1 1 d . . . . .
C46 C 0.18602(18) 0.97540(14) 0.56912(9) 0.0288(4) Uani 1 1 d . . . . .
C48 C 0.35521(17) 1.00930(11) 0.62204(8) 0.0218(3) Uani 1 1 d . . . . .
C54 C 0.64127(17) 0.96466(11) 0.63569(8) 0.0228(3) Uani 1 1 d . . . . .
C47 C 0.21505(17) 1.01826(12) 0.61413(9) 0.0266(4) Uani 1 1 d . . . . .
C55 C 0.38419(16) 0.98229(11) 0.85369(8) 0.0217(3) Uani 1 1 d . . . . .
C49 C 0.58184(16) 0.90042(11) 0.65885(8) 0.0207(3) Uani 1 1 d . . . . .
C42 C 0.62268(19) 0.57701(12) 0.86668(9) 0.0293(4) Uani 1 1 d . . . . .
C45 C 0.27248(19) 0.88311(13) 0.59084(9) 0.0282(4) Uani 1 1 d . . . . .
C44 C 0.41115(17) 0.87415(11) 0.60320(8) 0.0233(3) Uani 1 1 d . . . . .
C50 C 0.66165(17) 0.81612(12) 0.69606(9) 0.0242(3) Uani 1 1 d . . . . .
C37 C 0.55553(17) 0.63640(12) 0.89091(9) 0.0256(4) Uani 1 1 d . . . . .
C56 C 0.30924(17) 0.94540(12) 0.91460(8) 0.0236(3) Uani 1 1 d . . . . .
C60 C 0.31760(18) 1.08215(12) 0.81907(9) 0.0250(4) Uani 1 1 d . . . . .
C38 C 0.62803(18) 0.66118(13) 0.92679(9) 0.0285(4) Uani 1 1 d . . . . .
C53 C 0.76765(18) 0.94687(13) 0.64700(9) 0.0275(4) Uani 1 1 d . . . . .
N2 N 0.2004(2) 1.39033(13) 0.82816(9) 0.0463(5) Uani 1 1 d . . . . .
C10 C -0.38207(18) 1.45588(12) 0.65647(9) 0.0272(4) Uani 1 1 d D . . . .
C36 C 0.34185(18) 0.66434(12) 0.82655(9) 0.0271(4) Uani 1 1 d . . . . .
C66 C 0.60204(18) 0.98077(12) 0.82154(9) 0.0249(4) Uani 1 1 d . . . . .
C62 C 0.58689(17) 0.92408(12) 0.93916(9) 0.0240(3) Uani 1 1 d . . . . .
C25 C 0.18962(19) 1.40953(13) 0.61816(9) 0.0301(4) Uani 1 1 d . . . . .
C64 C 0.78666(18) 0.91998(14) 0.89859(10) 0.0306(4) Uani 1 1 d . . . . .
C63 C 0.71476(18) 0.90165(13) 0.95151(9) 0.0274(4) Uani 1 1 d . . . . .
C31 C 0.41323(16) 0.68115(11) 0.87863(8) 0.0233(3) Uani 1 1 d . . . . .
C59 C 0.17703(19) 1.10815(12) 0.79805(9) 0.0294(4) Uani 1 1 d . . . . .
C57 C 0.16964(18) 0.96556(13) 0.89321(9) 0.0268(4) Uani 1 1 d . . . . .
C51 C 0.78827(18) 0.79769(13) 0.70790(10) 0.0305(4) Uani 1 1 d . . . . .
C35 C 0.20003(18) 0.70929(13) 0.81702(10) 0.0309(4) Uani 1 1 d . . . . .
C52 C 0.84236(18) 0.86331(14) 0.68285(10) 0.0318(4) Uani 1 1 d . . . . .
C58 C 0.10403(18) 1.06326(14) 0.85513(10) 0.0308(4) Uani 1 1 d . . . . .
C65 C 0.72869(19) 0.96062(14) 0.83300(10) 0.0299(4) Uani 1 1 d . . . . .
C41 C 0.75068(19) 0.54306(14) 0.87815(10) 0.0350(4) Uani 1 1 d . . . . .
C19 C 0.0500(2) 1.55734(13) 0.64448(10) 0.0335(4) Uani 1 1 d . . . . .
C24 C 0.1229(2) 1.60685(14) 0.64848(11) 0.0369(4) Uani 1 1 d . . . . .
H24 H 0.205034 1.579123 0.670663 0.044 Uiso 1 1 calc R U . . .
C40 C 0.81757(19) 0.56758(15) 0.91497(11) 0.0393(5) Uani 1 1 d . . . . .
C39 C 0.75592(19) 0.62713(15) 0.93877(10) 0.0362(4) Uani 1 1 d . . . . .
C15 C -0.4839(2) 1.48017(16) 0.60988(12) 0.0425(5) Uani 1 1 d . . . . .
H15 H -0.492033 1.442113 0.590530 0.051 Uiso 1 1 calc R U . . .
C4A C -0.2948(2) 1.28347(18) 0.75965(12) 0.0251(5) Uani 0.908(2) 1 d D . P A 1
C33 C 0.21273(19) 0.68351(13) 0.94272(10) 0.0320(4) Uani 1 1 d . . . . .
C32 C 0.35558(18) 0.64545(12) 0.94736(9) 0.0294(4) Uani 1 1 d . . . . .
C11 C -0.3754(2) 1.51198(14) 0.68537(10) 0.0379(5) Uani 1 1 d . . . . .
H11 H -0.307646 1.495936 0.718044 0.045 Uiso 1 1 calc R U . . .
C22 C -0.0408(3) 1.73797(15) 0.58625(13) 0.0528(6) Uani 1 1 d . . . . .
H22 H -0.071866 1.799492 0.566462 0.063 Uiso 1 1 calc R U . . .
C23 C 0.0761(3) 1.69714(15) 0.62006(11) 0.0461(6) Uani 1 1 d . . . . .
H23 H 0.125633 1.730494 0.624204 0.055 Uiso 1 1 calc R U . . .
C70 C -0.5730(2) 1.55946(17) 0.59181(13) 0.0488(6) Uani 1 1 d . . . . .
H70 H -0.641461 1.575771 0.559530 0.059 Uiso 1 1 calc R U . . .
C34 C 0.14127(19) 0.68039(14) 0.88456(12) 0.0361(4) Uani 1 1 d . . . . .
C13 C -0.5642(2) 1.61529(15) 0.61976(13) 0.0449(5) Uani 1 1 d . . . . .
H13 H -0.625472 1.670049 0.606343 0.054 Uiso 1 1 calc R U . . .
C3A C -0.1370(3) 1.16329(16) 0.67315(12) 0.0457(7) Uani 0.908(2) 1 d . . P A 1
H3AA H -0.071763 1.115615 0.669557 0.068 Uiso 0.908(2) 1 calc R U P A 1
H3AB H -0.212524 1.146019 0.684430 0.068 Uiso 0.908(2) 1 calc R U P A 1
H3AC H -0.109464 1.176957 0.708962 0.068 Uiso 0.908(2) 1 calc R U P A 1
C1A C -0.1941(5) 1.2154(3) 0.5535(2) 0.0415(11) Uani 0.908(2) 1 d . . P A 1
H1AA H -0.268776 1.196651 0.562938 0.062 Uiso 0.908(2) 1 calc R U P A 1
H1AB H -0.124841 1.167701 0.552967 0.062 Uiso 0.908(2) 1 calc R U P A 1
H1AC H -0.209237 1.265219 0.509204 0.062 Uiso 0.908(2) 1 calc R U P A 1
C26 C 0.2528(3) 1.32304(17) 0.63490(12) 0.0527(7) Uani 1 1 d . . . . .
H26 H 0.251431 1.280572 0.679133 0.063 Uiso 1 1 calc R U . . .
C12 C -0.4664(3) 1.59127(15) 0.66712(13) 0.0468(6) Uani 1 1 d . . . . .
H12 H -0.460823 1.628846 0.687475 0.056 Uiso 1 1 calc R U . . .
C21 C -0.1131(3) 1.68966(18) 0.58103(19) 0.0700(9) Uani 1 1 d . . . . .
H21 H -0.193880 1.717928 0.557162 0.084 Uiso 1 1 calc R U . . .
C30 C 0.1928(3) 1.46858(17) 0.55354(12) 0.0563(7) Uani 1 1 d . . . . .
H30 H 0.149284 1.528197 0.540235 0.068 Uiso 1 1 calc R U . . .
C20 C -0.0685(3) 1.59976(17) 0.61045(16) 0.0593(7) Uani 1 1 d . . . . .
H20 H -0.119695 1.566921 0.607247 0.071 Uiso 1 1 calc R U . . .
C5A C -0.3985(3) 1.25554(18) 0.76219(13) 0.0411(6) Uani 0.908(2) 1 d . . P A 1
H5A H -0.451662 1.275316 0.721767 0.049 Uiso 0.908(2) 1 calc R U P A 1
B2 B 0.2414(2) 1.39313(17) 0.75606(12) 0.0369(5) Uani 1 1 d . . . . .
B1A B -0.2805(3) 1.31764(16) 0.60727(12) 0.0271(5) Uani 0.908(2) 1 d . . P A 1
C9A C -0.2199(3) 1.2545(2) 0.81860(12) 0.0484(7) Uani 0.908(2) 1 d . . P A 1
H9A H -0.149129 1.273649 0.817650 0.058 Uiso 0.908(2) 1 calc R U P A 1
C7A C -0.3489(3) 1.1700(2) 0.88162(16) 0.0591(9) Uani 0.908(2) 1 d . . P A 1
H7A H -0.367218 1.130958 0.923387 0.071 Uiso 0.908(2) 1 calc R U P A 1
C2A C -0.0492(3) 1.2689(2) 0.5916(2) 0.0560(8) Uani 0.908(2) 1 d . . P A 1
H2AA H 0.018317 1.221654 0.588892 0.084 Uiso 0.908(2) 1 calc R U P A 1
H2AB H -0.024949 1.283575 0.627514 0.084 Uiso 0.908(2) 1 calc R U P A 1
H2AC H -0.066151 1.319875 0.547894 0.084 Uiso 0.908(2) 1 calc R U P A 1
C27 C 0.3183(3) 1.2974(2) 0.58786(14) 0.0617(8) Uani 1 1 d . . . . .
H27 H 0.360848 1.237877 0.600125 0.074 Uiso 1 1 calc R U . . .
C18 C 0.1171(4) 1.33433(19) 0.85655(13) 0.0651(9) Uani 1 1 d . . . . .
H18A H 0.159098 1.275581 0.860678 0.098 Uiso 1 1 calc R U . . .
H18B H 0.040121 1.358746 0.825988 0.098 Uiso 1 1 calc R U . . .
H18C H 0.097848 1.332124 0.901504 0.098 Uiso 1 1 calc R U . . .
C28 C 0.3213(3) 1.3578(2) 0.52420(14) 0.0630(8) Uani 1 1 d . . . . .
H28 H 0.366587 1.340753 0.492155 0.076 Uiso 1 1 calc R U . . .
C16 C 0.1359(3) 1.47669(18) 0.82431(14) 0.0624(8) Uani 1 1 d . . . . .
H16A H 0.056348 1.499902 0.796052 0.094 Uiso 1 1 calc R U . . .
H16B H 0.186940 1.515276 0.804129 0.094 Uiso 1 1 calc R U . . .
H16C H 0.121155 1.472739 0.870165 0.094 Uiso 1 1 calc R U . . .
C6A C -0.4249(3) 1.19900(19) 0.82332(15) 0.0517(7) Uani 0.908(2) 1 d . . P A 1
H6A H -0.496181 1.180322 0.824658 0.062 Uiso 0.908(2) 1 calc R U P A 1
C29 C 0.2591(4) 1.4421(2) 0.50724(14) 0.0794(12) Uani 1 1 d . . . . .
H29 H 0.260665 1.484104 0.462829 0.095 Uiso 1 1 calc R U . . .
C8A C -0.2462(3) 1.1971(3) 0.88001(16) 0.0722(12) Uani 0.908(2) 1 d . . P A 1
H8A H -0.193185 1.176929 0.920581 0.087 Uiso 0.908(2) 1 calc R U P A 1
C17 C 0.3167(4) 1.3539(3) 0.87507(16) 0.0944(14) Uani 1 1 d . . . . .
H17A H 0.373905 1.387622 0.854762 0.095 Uiso 1 1 calc R U . . .
H17B H 0.355604 1.293345 0.882759 0.095 Uiso 1 1 calc R U . . .
H17C H 0.297235 1.356796 0.918548 0.095 Uiso 1 1 calc R U . . .
H2A H 0.304(2) 1.4323(14) 0.7414(10) 0.023(5) Uiso 1 1 d . . . . .
H2B H 0.284(3) 1.3262(18) 0.7638(13) 0.044(7) Uiso 1 1 d . . . . .
Ag1B Ag -0.0530(3) 1.3745(2) 0.7199(3) 0.0368(7) Uani 0.092(2) 1 d . . P A 2
P1B P -0.2404(8) 1.3342(5) 0.7090(5) 0.0293(17) Uani 0.092(2) 1 d D . P A 2
N1B N -0.330(2) 1.2633(12) 0.8441(8) 0.032(3) Uani 0.092(2) 1 d . U P A 2
C1B C -0.398(2) 1.3532(15) 0.8363(10) 0.036(4) Uani 0.092(2) 1 d . U P A 2
H1BA H -0.482002 1.370670 0.813977 0.053 Uiso 0.092(2) 1 calc R U P A 2
H1BB H -0.353929 1.393563 0.808523 0.053 Uiso 0.092(2) 1 calc R U P A 2
H1BC H -0.402988 1.354180 0.881240 0.053 Uiso 0.092(2) 1 calc R U P A 2
H1AD H -0.362(3) 1.2942(18) 0.6142(13) 0.032(7) Uiso 0.908(2) 1 d . . P A 1
H1AE H -0.283(3) 1.3753(18) 0.5587(14) 0.037(7) Uiso 0.908(2) 1 d . . P A 1
C3B C -0.400(3) 1.2107(18) 0.8838(10) 0.038(5) Uani 0.092(2) 1 d . U P A 2
H3BA H -0.419357 1.222614 0.923895 0.057 Uiso 0.092(2) 1 calc R U P A 2
H3BB H -0.352691 1.149492 0.898302 0.057 Uiso 0.092(2) 1 calc R U P A 2
H3BC H -0.477522 1.223364 0.856748 0.057 Uiso 0.092(2) 1 calc R U P A 2
C2B C -0.221(3) 1.2379(19) 0.8804(12) 0.046(5) Uani 0.092(2) 1 d . U P A 2
H2BA H -0.178559 1.282513 0.860620 0.069 Uiso 0.092(2) 1 calc R U P A 2
H2BB H -0.168929 1.183358 0.879987 0.069 Uiso 0.092(2) 1 calc R U P A 2
H2BC H -0.233940 1.229223 0.927440 0.069 Uiso 0.092(2) 1 calc R U P A 2
B1B B -0.321(3) 1.2593(18) 0.7678(13) 0.017(6) Uani 0.092(2) 1 d . U P A 2
H1BD H -0.423527 1.277520 0.742263 0.020 Uiso 0.092(2) 1 calc R U P A 2
H1BE H -0.267868 1.187130 0.775697 0.020 Uiso 0.092(2) 1 calc R U P A 2
C7B C -0.164(4) 1.228(4) 0.541(3) 0.038(9) Uani 0.092(2) 1 d D U P A 2
H7B H -0.148692 1.208177 0.505501 0.046 Uiso 0.092(2) 1 calc R U P A 2
C8B C -0.262(2) 1.2134(17) 0.5802(13) 0.037(5) Uani 0.092(2) 1 d D U P A 2
H8B H -0.311022 1.180499 0.574695 0.045 Uiso 0.092(2) 1 calc R U P A 2
C9B C -0.285(2) 1.2495(15) 0.6283(11) 0.035(5) Uani 0.092(2) 1 d D U P A 2
H9B H -0.353896 1.242471 0.653709 0.041 Uiso 0.092(2) 1 calc R U P A 2
C4B C -0.213(2) 1.2946(12) 0.6404(10) 0.026(4) Uani 0.092(2) 1 d D U P A 2
C5B C -0.1138(18) 1.3054(13) 0.6026(9) 0.026(4) Uani 0.092(2) 1 d D U P A 2
H5B H -0.062925 1.336310 0.609695 0.031 Uiso 0.092(2) 1 calc R U P A 2
C6B C -0.088(2) 1.2714(14) 0.5548(12) 0.032(4) Uani 0.092(2) 1 d D U P A 2
H6B H -0.018112 1.277735 0.530581 0.038 Uiso 0.092(2) 1 calc R U P A 2

loop_
_atom_site_aniso_label
_atom_site_aniso_U_11
_atom_site_aniso_U_22
_atom_site_aniso_U_33
_atom_site_aniso_U_23
_atom_site_aniso_U_13
_atom_site_aniso_U_12
Ag1A 0.02393(10) 0.02509(10) 0.03126(19) -0.01245(11) 0.00681(10) -0.01203(7)
P1A 0.0217(3) 0.0201(3) 0.0214(4) -0.0099(3) 0.0052(3) -0.0081(2)
P2 0.0263(2) 0.0229(2) 0.0314(2) -0.00889(17) 0.00400(18) -0.01035(18)
Al1 0.0188(2) 0.0198(2) 0.0164(2) -0.00695(17) 0.00211(17) -0.00768(18)
F46 0.0195(5) 0.0261(5) 0.0236(5) -0.0088(4) 0.0015(4) -0.0082(4)
F32 0.0260(5) 0.0275(5) 0.0213(4) -0.0075(4) 0.0024(4) -0.0085(4)
F24 0.0308(6) 0.0218(5) 0.0242(5) -0.0119(4) 0.0004(4) -0.0059(4)
F31 0.0243(5) 0.0363(6) 0.0225(5) -0.0166(4) 0.0028(4) -0.0077(4)
F23 0.0228(5) 0.0484(7) 0.0277(5) -0.0199(5) 0.0070(4) -0.0087(5)
F33 0.0260(5) 0.0342(6) 0.0311(5) -0.0156(4) 0.0000(4) -0.0115(5)
F17 0.0350(6) 0.0385(6) 0.0210(5) -0.0160(4) 0.0098(4) -0.0144(5)
F40 0.0416(7) 0.0242(5) 0.0246(5) -0.0078(4) 0.0053(4) -0.0099(5)
F9 0.0314(6) 0.0212(5) 0.0499(7) -0.0118(5) 0.0023(5) -0.0112(5)
F39 0.0360(6) 0.0291(5) 0.0310(5) -0.0184(4) 0.0026(4) -0.0101(5)
F25 0.0319(6) 0.0251(5) 0.0188(4) -0.0044(4) 0.0015(4) -0.0085(4)
F30 0.0321(6) 0.0222(5) 0.0297(5) -0.0063(4) 0.0029(4) -0.0118(4)
F26 0.0288(6) 0.0191(5) 0.0325(5) -0.0072(4) 0.0040(4) -0.0065(4)
F20 0.0366(6) 0.0423(7) 0.0210(5) -0.0102(4) -0.0037(4) -0.0081(5)
F45 0.0319(6) 0.0363(6) 0.0192(5) -0.0101(4) 0.0045(4) -0.0145(5)
F8 0.0277(6) 0.0254(5) 0.0385(6) -0.0092(4) -0.0068(5) -0.0045(4)
F10 0.0333(6) 0.0265(5) 0.0268(5) -0.0105(4) -0.0002(4) -0.0100(5)
F16 0.0404(7) 0.0246(5) 0.0354(6) -0.0176(4) 0.0002(5) -0.0071(5)
F41 0.0257(5) 0.0474(7) 0.0193(5) -0.0120(4) 0.0027(4) -0.0107(5)
F11 0.0304(6) 0.0399(6) 0.0256(5) -0.0122(4) -0.0007(4) -0.0119(5)
F37 0.0359(6) 0.0351(6) 0.0253(5) -0.0143(4) -0.0069(4) -0.0019(5)
F3 0.0334(6) 0.0308(6) 0.0375(6) -0.0113(5) 0.0114(5) -0.0112(5)
F29 0.0338(6) 0.0418(7) 0.0397(6) -0.0141(5) 0.0079(5) -0.0250(5)
F22 0.0306(6) 0.0335(6) 0.0401(6) -0.0150(5) -0.0058(5) 0.0059(5)
F7 0.0316(6) 0.0415(7) 0.0557(7) -0.0240(6) -0.0090(5) -0.0124(5)
F36 0.0308(6) 0.0436(7) 0.0373(6) -0.0259(5) 0.0029(5) -0.0028(5)
F42 0.0285(6) 0.0501(7) 0.0265(5) -0.0158(5) -0.0050(4) -0.0082(5)
F1 0.0374(7) 0.0533(8) 0.0218(5) -0.0063(5) 0.0043(5) -0.0183(6)
F34 0.0246(6) 0.0491(7) 0.0294(5) -0.0141(5) 0.0068(4) -0.0133(5)
F19 0.0384(6) 0.0426(6) 0.0277(5) -0.0113(5) 0.0033(5) -0.0259(5)
F18 0.0463(7) 0.0474(7) 0.0312(5) -0.0248(5) -0.0012(5) -0.0184(6)
O2 0.0218(6) 0.0227(6) 0.0167(5) -0.0079(4) 0.0039(4) -0.0097(5)
F15 0.0321(6) 0.0360(6) 0.0475(7) -0.0216(5) 0.0020(5) -0.0060(5)
O3 0.0224(6) 0.0230(6) 0.0184(5) -0.0101(4) 0.0007(4) -0.0066(5)
F2 0.0333(6) 0.0252(6) 0.0401(6) 0.0052(5) 0.0070(5) -0.0072(5)
O1 0.0218(6) 0.0210(6) 0.0201(5) -0.0059(4) 0.0023(4) -0.0080(5)
F35 0.0240(6) 0.0459(7) 0.0424(6) -0.0192(5) -0.0065(5) -0.0031(5)
F21 0.0234(6) 0.0668(9) 0.0402(6) -0.0249(6) -0.0005(5) -0.0152(6)
F38 0.0416(7) 0.0258(6) 0.0404(6) -0.0136(5) -0.0024(5) 0.0013(5)
F27 0.0276(6) 0.0314(6) 0.0494(7) -0.0058(5) -0.0011(5) 0.0024(5)
F44 0.0345(7) 0.0650(9) 0.0345(6) -0.0213(6) 0.0148(5) -0.0284(6)
F43 0.0230(6) 0.0729(9) 0.0459(7) -0.0284(7) 0.0038(5) -0.0186(6)
F4 0.0381(7) 0.0405(7) 0.0428(7) -0.0011(5) 0.0186(6) -0.0153(6)
F5 0.0223(6) 0.0542(8) 0.0676(9) -0.0237(7) 0.0040(6) -0.0090(6)
F12 0.0302(7) 0.0724(10) 0.0488(7) -0.0239(7) -0.0051(6) -0.0208(7)
F28 0.0190(6) 0.0552(8) 0.0576(8) -0.0152(6) 0.0007(5) -0.0107(6)
F6 0.0400(7) 0.0381(7) 0.0758(9) -0.0213(7) 0.0160(7) -0.0264(6)
F14 0.0327(7) 0.0433(7) 0.0587(8) -0.0210(6) 0.0132(6) -0.0036(6)
F13 0.0177(6) 0.0710(10) 0.0762(10) -0.0256(8) 0.0026(6) -0.0073(6)
C61 0.0250(9) 0.0234(8) 0.0223(8) -0.0106(6) 0.0015(7) -0.0101(7)
N1A 0.0375(11) 0.0257(9) 0.0294(9) -0.0154(7) -0.0007(7) -0.0026(8)
C43 0.0198(8) 0.0207(8) 0.0185(7) -0.0090(6) 0.0036(6) -0.0078(6)
C46 0.0219(9) 0.0416(11) 0.0231(8) -0.0130(8) -0.0003(7) -0.0103(8)
C48 0.0243(9) 0.0230(8) 0.0173(7) -0.0086(6) 0.0027(6) -0.0060(7)
C54 0.0261(9) 0.0230(8) 0.0192(7) -0.0080(6) 0.0042(6) -0.0084(7)
C47 0.0222(9) 0.0309(9) 0.0236(8) -0.0120(7) 0.0012(7) -0.0025(7)
C55 0.0233(8) 0.0243(8) 0.0181(7) -0.0098(6) 0.0013(6) -0.0069(7)
C49 0.0204(8) 0.0235(8) 0.0191(7) -0.0095(6) 0.0048(6) -0.0073(7)
C42 0.0284(10) 0.0252(9) 0.0280(9) -0.0043(7) 0.0036(7) -0.0090(7)
C45 0.0344(10) 0.0370(10) 0.0204(8) -0.0147(7) 0.0038(7) -0.0173(8)
C44 0.0288(9) 0.0245(8) 0.0193(7) -0.0110(6) 0.0048(6) -0.0092(7)
C50 0.0247(9) 0.0235(8) 0.0246(8) -0.0097(7) 0.0065(7) -0.0085(7)
C37 0.0237(9) 0.0232(8) 0.0217(8) -0.0008(6) 0.0011(6) -0.0079(7)
C56 0.0242(9) 0.0277(9) 0.0200(7) -0.0112(7) 0.0012(6) -0.0075(7)
C60 0.0308(10) 0.0246(9) 0.0220(8) -0.0123(7) 0.0022(7) -0.0077(7)
C38 0.0271(9) 0.0301(9) 0.0222(8) -0.0040(7) 0.0022(7) -0.0101(8)
C53 0.0278(9) 0.0346(10) 0.0258(8) -0.0130(7) 0.0083(7) -0.0174(8)
N2 0.0666(14) 0.0419(11) 0.0339(9) -0.0180(8) 0.0041(9) -0.0183(10)
C10 0.0303(10) 0.0277(9) 0.0276(8) -0.0142(7) 0.0101(7) -0.0113(8)
C36 0.0259(9) 0.0200(8) 0.0332(9) -0.0080(7) 0.0003(7) -0.0082(7)
C66 0.0307(10) 0.0268(9) 0.0209(8) -0.0101(7) 0.0017(7) -0.0138(7)
C62 0.0245(9) 0.0296(9) 0.0218(8) -0.0131(7) 0.0047(7) -0.0105(7)
C25 0.0328(10) 0.0336(10) 0.0271(9) -0.0110(8) 0.0032(7) -0.0170(8)
C64 0.0224(9) 0.0424(11) 0.0358(10) -0.0214(8) 0.0036(7) -0.0151(8)
C63 0.0269(9) 0.0336(10) 0.0238(8) -0.0136(7) -0.0027(7) -0.0094(8)
C31 0.0215(8) 0.0225(8) 0.0220(8) -0.0037(6) 0.0021(6) -0.0096(7)
C59 0.0337(10) 0.0242(9) 0.0272(8) -0.0124(7) -0.0034(7) -0.0011(8)
C57 0.0237(9) 0.0346(10) 0.0235(8) -0.0133(7) 0.0021(7) -0.0090(7)
C51 0.0251(9) 0.0291(9) 0.0297(9) -0.0086(7) 0.0017(7) -0.0025(8)
C35 0.0245(9) 0.0269(9) 0.0413(10) -0.0131(8) -0.0042(8) -0.0088(7)
C52 0.0197(9) 0.0420(11) 0.0330(9) -0.0143(8) 0.0041(7) -0.0102(8)
C58 0.0240(9) 0.0381(11) 0.0316(9) -0.0192(8) -0.0018(7) -0.0041(8)
C65 0.0301(10) 0.0393(10) 0.0296(9) -0.0174(8) 0.0110(8) -0.0199(8)
C41 0.0270(10) 0.0312(10) 0.0368(10) -0.0060(8) 0.0088(8) -0.0069(8)
C19 0.0351(11) 0.0237(9) 0.0393(10) -0.0095(8) 0.0019(8) -0.0107(8)
C24 0.0429(12) 0.0324(10) 0.0383(10) -0.0124(8) 0.0040(9) -0.0191(9)
C40 0.0192(9) 0.0446(12) 0.0412(11) -0.0065(9) 0.0033(8) -0.0079(9)
C39 0.0268(10) 0.0456(12) 0.0300(9) -0.0066(8) -0.0004(8) -0.0154(9)
C15 0.0379(12) 0.0493(13) 0.0533(13) -0.0348(11) 0.0022(10) -0.0118(10)
C4A 0.0258(12) 0.0236(11) 0.0275(12) -0.0117(9) 0.0082(9) -0.0089(10)
C33 0.0273(10) 0.0274(9) 0.0345(10) -0.0044(8) 0.0094(8) -0.0115(8)
C32 0.0267(10) 0.0274(9) 0.0261(9) -0.0018(7) 0.0034(7) -0.0102(8)
C11 0.0487(13) 0.0291(10) 0.0336(10) -0.0151(8) -0.0061(9) -0.0045(9)
C22 0.0767(19) 0.0226(10) 0.0479(13) -0.0080(9) 0.0066(12) -0.0087(11)
C23 0.0741(18) 0.0332(11) 0.0406(11) -0.0163(9) 0.0135(11) -0.0292(12)
C70 0.0362(12) 0.0513(14) 0.0565(14) -0.0265(11) -0.0087(10) -0.0026(11)
C34 0.0223(9) 0.0300(10) 0.0547(12) -0.0148(9) 0.0049(9) -0.0106(8)
C13 0.0431(13) 0.0312(11) 0.0527(13) -0.0158(10) -0.0014(10) -0.0021(9)
C3A 0.0637(18) 0.0289(12) 0.0309(11) -0.0125(9) -0.0093(11) 0.0070(11)
C1A 0.058(3) 0.0331(17) 0.030(2) -0.0200(16) -0.004(2) 0.0024(17)
C26 0.0655(17) 0.0444(13) 0.0320(11) -0.0107(10) 0.0128(11) -0.0015(12)
C12 0.0575(15) 0.0303(11) 0.0523(13) -0.0232(10) -0.0043(11) -0.0029(10)
C21 0.0533(17) 0.0354(14) 0.093(2) -0.0065(14) -0.0172(16) -0.0008(12)
C30 0.103(2) 0.0382(12) 0.0308(11) -0.0105(9) 0.0094(12) -0.0320(14)
C20 0.0445(14) 0.0336(12) 0.0846(19) -0.0096(12) -0.0169(14) -0.0102(11)
C5A 0.0454(17) 0.0513(15) 0.0383(12) -0.0193(11) 0.0133(11) -0.0315(12)
B2 0.0367(13) 0.0392(13) 0.0314(11) -0.0143(9) -0.0024(9) -0.0064(10)
B1A 0.0312(13) 0.0253(12) 0.0232(11) -0.0131(9) -0.0030(10) -0.0014(10)
C9A 0.0350(13) 0.0685(18) 0.0290(12) -0.0054(11) 0.0016(10) -0.0194(13)
C7A 0.0555(19) 0.0506(19) 0.0424(16) 0.0040(13) 0.0259(14) -0.0105(15)
C2A 0.0426(17) 0.0541(18) 0.091(3) -0.0504(18) 0.0257(17) -0.0142(14)
C27 0.0676(19) 0.0664(18) 0.0492(14) -0.0324(13) 0.0143(13) -0.0053(15)
C18 0.117(3) 0.0579(16) 0.0361(12) -0.0195(11) 0.0238(14) -0.0504(18)
C28 0.085(2) 0.088(2) 0.0486(14) -0.0456(15) 0.0357(14) -0.0511(19)
C16 0.104(3) 0.0479(15) 0.0547(15) -0.0346(12) 0.0324(16) -0.0329(16)
C6A 0.0571(17) 0.0522(16) 0.0570(16) -0.0212(13) 0.0302(14) -0.0367(14)
C29 0.154(4) 0.072(2) 0.0360(13) -0.0247(13) 0.0379(18) -0.067(2)
C8A 0.0507(19) 0.097(3) 0.0296(14) 0.0074(18) 0.0036(13) -0.016(2)
C17 0.087(3) 0.134(4) 0.0472(17) -0.044(2) -0.0215(17) 0.001(2)
Ag1B 0.0457(13) 0.0321(11) 0.0320(19) -0.0155(12) 0.0054(13) -0.0079(9)
P1B 0.044(4) 0.026(4) 0.016(3) -0.013(3) 0.005(3) -0.002(3)
N1B 0.055(8) 0.028(7) 0.012(5) -0.009(5) 0.010(5) -0.009(6)
C1B 0.049(10) 0.034(9) 0.021(7) -0.010(6) 0.006(7) -0.009(8)
C3B 0.059(11) 0.034(9) 0.015(7) -0.008(7) 0.017(7) -0.009(9)
C2B 0.073(12) 0.038(9) 0.012(7) -0.006(7) 0.005(8) -0.002(9)
B1B 0.018(8) 0.020(7) 0.016(7) -0.009(5) -0.003(4) -0.008(5)
C7B 0.040(16) 0.068(19) 0.023(15) -0.028(14) 0.012(11) -0.026(13)
C8B 0.023(10) 0.047(12) 0.058(14) -0.027(11) 0.017(10) -0.025(9)
C9B 0.041(12) 0.041(12) 0.041(11) -0.031(9) 0.013(9) -0.020(10)
C4B 0.044(12) 0.016(8) 0.022(9) -0.007(7) 0.012(10) -0.013(8)
C5B 0.025(10) 0.023(9) 0.028(9) -0.018(7) 0.003(7) 0.006(8)
C6B 0.038(12) 0.030(10) 0.037(11) -0.020(9) 0.017(9) -0.015(9)

loop_
_atom_type_symbol
_atom_type_description
_atom_type_scat_dispersion_real
_atom_type_scat_dispersion_imag
_atom_type_scat_source
C C 0.0181 0.0091 'International Tables Vol C Tables 4.2.6.8 and 6.1.1.4'
H H 0.0000 0.0000 'International Tables Vol C Tables 4.2.6.8 and 6.1.1.4'
Ag Ag 0.1306 4.2820 'International Tables Vol C Tables 4.2.6.8 and 6.1.1.4'
Al Al 0.2130 0.2455 'International Tables Vol C Tables 4.2.6.8 and 6.1.1.4'
B B 0.0090 0.0039 'International Tables Vol C Tables 4.2.6.8 and 6.1.1.4'
F F 0.0727 0.0534 'International Tables Vol C Tables 4.2.6.8 and 6.1.1.4'
N N 0.0311 0.0180 'International Tables Vol C Tables 4.2.6.8 and 6.1.1.4'
O O 0.0492 0.0322 'International Tables Vol C Tables 4.2.6.8 and 6.1.1.4'
P P 0.2955 0.4335 'International Tables Vol C Tables 4.2.6.8 and 6.1.1.4'

loop_
_exptl_crystal_face_index_h
_exptl_crystal_face_index_k
_exptl_crystal_face_index_l
_exptl_crystal_face_perp_dist
_exptl_oxdiff_crystal_face_indexfrac_h
_exptl_oxdiff_crystal_face_indexfrac_k
_exptl_oxdiff_crystal_face_indexfrac_l
_exptl_oxdiff_crystal_face_x
_exptl_oxdiff_crystal_face_y
_exptl_oxdiff_crystal_face_z
-1 -2 11 0.0466 -1.0000 -2.0000 11.0000 -0.0566 -0.3156 -0.8951
0 2 -11 0.0586 0.0000 2.0000 -11.0000 0.0143 0.1883 0.9443
7 -1 -2 0.0891 7.0000 -1.0000 -2.0000 0.2040 0.9688 -0.2609
-7 1 2 0.0891 -7.0000 1.0000 2.0000 -0.2040 -0.9688 0.2609
-3 -11 -9 0.0640 -3.0000 -11.0000 -9.0000 -0.9913 0.1740 0.1047
3 11 9 0.0520 3.0000 11.0000 9.0000 0.9913 -0.1740 -0.1047
-1 -10 0 0.0620 -1.0000 -10.0000 -0.0000 -0.7356 0.1908 -0.5962
1 10 0 0.0620 1.0000 10.0000 0.0000 0.7356 -0.1908 0.5962
1 -4 9 0.0579 1.0000 -4.0000 9.0000 -0.1333 0.0485 -0.9744
3 6 13 0.0557 3.0000 6.0000 13.0000 0.6899 -0.1066 -0.7238
0 10 10 0.0312 0.0000 10.0000 10.0000 0.8064 -0.5471 -0.0956
0 -9 -12 0.0627 -0.0000 -9.0000 -12.0000 -0.7597 0.5611 0.3084
1 -10 -4 0.0676 1.0000 -10.0000 -4.0000 -0.6963 0.5370 -0.3982
7 5 3 0.0898 7.0000 5.0000 3.0000 0.6766 0.6635 -0.2441
0 11 5 0.0415 0.0000 11.0000 5.0000 0.8192 -0.4644 0.3394

loop_
_geom_angle_atom_site_label_1
_geom_angle_atom_site_label_2
_geom_angle_atom_site_label_3
_geom_angle
_geom_angle_site_symmetry_1
_geom_angle_site_symmetry_3
_geom_angle_publ_flag
P1A Ag1A P2 170.72(3) . . ?
C10 P1A Ag1A 105.59(7) . . ?
C10 P1A C4A 103.85(10) . . ?
C10 P1A B1A 104.41(10) . . ?
C4A P1A Ag1A 112.48(10) . . ?
C4A P1A B1A 110.21(12) . . ?
B1A P1A Ag1A 118.75(8) . . ?
C25 P2 Ag1A 104.55(6) . . ?
C25 P2 B2 100.90(10) . . ?
C25 P2 Ag1B 113.58(12) . . ?
C19 P2 Ag1A 106.70(7) . . ?
C19 P2 C25 105.25(9) . . ?
C19 P2 B2 112.05(10) . . ?
C19 P2 Ag1B 113.08(11) . . ?
B2 P2 Ag1A 125.26(8) . . ?
B2 P2 Ag1B 111.25(18) . . ?
F46 Al1 O2 110.27(6) . . ?
F46 Al1 O3 109.02(6) . . ?
F46 Al1 O1 109.58(6) . . ?
O3 Al1 O2 108.20(6) . . ?
O3 Al1 O1 109.30(6) . . ?
O1 Al1 O2 110.43(6) . . ?
C43 O2 Al1 135.93(11) . . ?
C55 O3 Al1 136.73(11) . . ?
C31 O1 Al1 138.12(11) . . ?
C66 C61 C55 118.31(15) . . ?
C62 C61 C55 127.28(16) . . ?
C62 C61 C66 113.94(17) . . ?
C3A N1A C1A 107.9(2) . . ?
C3A N1A B1A 111.80(18) . . ?
C3A N1A C2A 109.4(2) . . ?
C1A N1A B1A 107.5(2) . . ?
C1A N1A C2A 108.0(3) . . ?
C2A N1A B1A 112.08(19) . . ?
O2 C43 C48 106.80(13) . . ?
O2 C43 C49 111.71(13) . . ?
O2 C43 C44 108.80(13) . . ?
C48 C43 C44 105.17(13) . . ?
C49 C43 C48 115.52(14) . . ?
C49 C43 C44 108.48(13) . . ?
F20 C46 F21 107.79(15) . . ?
F20 C46 C47 109.21(16) . . ?
F20 C46 C45 109.05(15) . . ?
F21 C46 C47 109.16(16) . . ?
F21 C46 C45 109.64(17) . . ?
C45 C46 C47 111.90(15) . . ?
F24 C48 F25 108.34(14) . . ?
F24 C48 C43 110.20(13) . . ?
F24 C48 C47 107.42(14) . . ?
F25 C48 C43 113.13(14) . . ?
F25 C48 C47 104.03(13) . . ?
C47 C48 C43 113.35(14) . . ?
F30 C54 C49 122.45(16) . . ?
F30 C54 C53 114.60(16) . . ?
C53 C54 C49 122.91(17) . . ?
F23 C47 F22 107.59(15) . . ?
F23 C47 C46 109.22(16) . . ?
F23 C47 C48 112.50(14) . . ?
F22 C47 C46 107.51(15) . . ?
F22 C47 C48 107.36(16) . . ?
C46 C47 C48 112.41(15) . . ?
O3 C55 C61 111.36(14) . . ?
O3 C55 C56 106.38(14) . . ?
O3 C55 C60 108.16(13) . . ?
C61 C55 C56 115.11(13) . . ?
C61 C55 C60 110.05(14) . . ?
C60 C55 C56 105.40(14) . . ?
C54 C49 C43 127.48(16) . . ?
C54 C49 C50 114.30(16) . . ?
C50 C49 C43 118.03(15) . . ?
F15 C42 C37 123.01(18) . . ?
F15 C42 C41 113.94(19) . . ?
C41 C42 C37 123.05(19) . . ?
F19 C45 F18 107.30(15) . . ?
F19 C45 C46 109.04(16) . . ?
F19 C45 C44 109.77(15) . . ?
F18 C45 C46 108.35(15) . . ?
F18 C45 C44 108.19(16) . . ?
C46 C45 C44 113.98(16) . . ?
F17 C44 C43 109.39(14) . . ?
F17 C44 C45 107.63(14) . . ?
F16 C44 F17 106.83(14) . . ?
F16 C44 C43 111.83(14) . . ?
F16 C44 C45 105.93(15) . . ?
C45 C44 C43 114.85(14) . . ?
F26 C50 C49 121.85(16) . . ?
F26 C50 C51 114.88(16) . . ?
C51 C50 C49 123.21(17) . . ?
C42 C37 C38 114.69(17) . . ?
C42 C37 C31 127.25(17) . . ?
C38 C37 C31 117.94(17) . . ?
F32 C56 F31 108.62(13) . . ?
F32 C56 C55 109.77(14) . . ?
F32 C56 C57 107.87(15) . . ?
F31 C56 C55 112.59(14) . . ?
F31 C56 C57 103.89(14) . . ?
C57 C56 C55 113.80(14) . . ?
F40 C60 F39 106.68(14) . . ?
F40 C60 C55 111.85(15) . . ?
F40 C60 C59 106.14(14) . . ?
F39 C60 C55 109.67(14) . . ?
F39 C60 C59 107.05(15) . . ?
C59 C60 C55 115.02(15) . . ?
F11 C38 C37 122.30(17) . . ?
F11 C38 C39 115.16(18) . . ?
C39 C38 C37 122.5(2) . . ?
F29 C53 C54 119.61(18) . . ?
F29 C53 C52 119.57(18) . . ?
C52 C53 C54 120.81(17) . . ?
C18 N2 B2 112.23(19) . . ?
C16 N2 B2 112.28(19) . . ?
C16 N2 C18 107.8(2) . . ?
C16 N2 C17 108.5(3) . . ?
C17 N2 B2 106.4(2) . . ?
C17 N2 C18 109.5(3) . . ?
C15 C10 P1A 122.37(15) . . ?
C15 C10 P1B 131.8(3) . . ?
C11 C10 P1A 119.29(16) . . ?
C11 C10 C15 118.3(2) . . ?
C11 C10 P1B 108.9(3) . . ?
F9 C36 C31 113.51(15) . . ?
F9 C36 C35 104.07(15) . . ?
F10 C36 F9 108.40(15) . . ?
F10 C36 C31 109.57(14) . . ?
F10 C36 C35 108.13(15) . . ?
C35 C36 C31 112.88(16) . . ?
F45 C66 C61 121.69(17) . . ?
F45 C66 C65 114.53(16) . . ?
C65 C66 C61 123.74(16) . . ?
F41 C62 C61 122.83(16) . . ?
F41 C62 C63 114.21(15) . . ?
C63 C62 C61 122.95(17) . . ?
C26 C25 P2 118.74(15) . . ?
C30 C25 P2 123.67(19) . . ?
C30 C25 C26 117.6(2) . . ?
F43 C64 C63 120.69(18) . . ?
F43 C64 C65 120.91(18) . . ?
C63 C64 C65 118.39(18) . . ?
F42 C63 C62 119.31(17) . . ?
F42 C63 C64 119.97(18) . . ?
C64 C63 C62 120.71(17) . . ?
O1 C31 C37 111.87(14) . . ?
O1 C31 C36 106.28(13) . . ?
O1 C31 C32 108.66(15) . . ?
C37 C31 C36 115.00(15) . . ?
C37 C31 C32 109.07(14) . . ?
C36 C31 C32 105.62(14) . . ?
F37 C59 F38 107.33(14) . . ?
F37 C59 C60 109.66(16) . . ?
F37 C59 C58 108.75(16) . . ?
F38 C59 C60 108.61(16) . . ?
F38 C59 C58 107.93(16) . . ?
C58 C59 C60 114.32(15) . . ?
F33 C57 F34 108.04(15) . . ?
F33 C57 C56 112.22(15) . . ?
F33 C57 C58 107.90(14) . . ?
F34 C57 C56 107.65(14) . . ?
F34 C57 C58 108.44(16) . . ?
C58 C57 C56 112.45(16) . . ?
F27 C51 C50 119.83(18) . . ?
F27 C51 C52 120.05(18) . . ?
C52 C51 C50 120.10(18) . . ?
F8 C35 F7 107.57(15) . . ?
F8 C35 C36 112.34(15) . . ?
F8 C35 C34 109.19(17) . . ?
F7 C35 C36 107.07(16) . . ?
F7 C35 C34 108.11(16) . . ?
C34 C35 C36 112.34(16) . . ?
F28 C52 C53 120.37(19) . . ?
F28 C52 C51 120.98(19) . . ?
C53 C52 C51 118.65(18) . . ?
F36 C58 C59 108.57(17) . . ?
F36 C58 C57 109.74(15) . . ?
F35 C58 F36 107.72(16) . . ?
F35 C58 C59 109.67(16) . . ?
F35 C58 C57 109.01(17) . . ?
C57 C58 C59 112.03(16) . . ?
F44 C65 C66 119.97(17) . . ?
F44 C65 C64 119.75(18) . . ?
C66 C65 C64 120.24(17) . . ?
F14 C41 C42 119.7(2) . . ?
F14 C41 C40 120.05(19) . . ?
C40 C41 C42 120.2(2) . . ?
C24 C19 P2 121.81(17) . . ?
C20 C19 P2 119.71(17) . . ?
C20 C19 C24 118.5(2) . . ?
C19 C24 H24 119.8 . . ?
C19 C24 C23 120.3(2) . . ?
C23 C24 H24 119.8 . . ?
F13 C40 C41 120.2(2) . . ?
F13 C40 C39 120.9(2) . . ?
C39 C40 C41 118.91(19) . . ?
F12 C39 C38 119.5(2) . . ?
F12 C39 C40 119.91(19) . . ?
C40 C39 C38 120.6(2) . . ?
C10 C15 H15 120.0 . . ?
C70 C15 C10 120.1(2) . . ?
C70 C15 H15 120.0 . . ?
C5A C4A P1A 120.25(19) . . ?
C9A C4A P1A 121.0(2) . . ?
C9A C4A C5A 118.8(3) . . ?
F3 C33 F4 107.31(17) . . ?
F3 C33 C32 109.90(16) . . ?
F3 C33 C34 109.14(16) . . ?
F4 C33 C32 108.45(16) . . ?
F4 C33 C34 107.92(17) . . ?
C34 C33 C32 113.91(17) . . ?
F1 C32 F2 107.07(15) . . ?
F1 C32 C31 111.83(15) . . ?
F1 C32 C33 106.07(17) . . ?
F2 C32 C31 109.56(16) . . ?
F2 C32 C33 106.96(15) . . ?
C33 C32 C31 114.95(15) . . ?
C10 C11 H11 119.6 . . ?
C10 C11 C12 120.9(2) . . ?
C12 C11 H11 119.6 . . ?
C23 C22 H22 120.1 . . ?
C23 C22 C21 119.8(2) . . ?
C21 C22 H22 120.1 . . ?
C24 C23 H23 119.8 . . ?
C22 C23 C24 120.4(2) . . ?
C22 C23 H23 119.8 . . ?
C15 C70 H70 119.4 . . ?
C13 C70 C15 121.1(2) . . ?
C13 C70 H70 119.4 . . ?
F5 C34 F6 107.84(17) . . ?
F5 C34 C35 109.47(18) . . ?
F5 C34 C33 109.84(19) . . ?
F6 C34 C35 108.51(18) . . ?
F6 C34 C33 108.11(18) . . ?
C33 C34 C35 112.94(16) . . ?
C70 C13 H13 120.3 . . ?
C12 C13 C70 119.5(2) . . ?
C12 C13 H13 120.3 . . ?
N1A C3A H3AA 109.5 . . ?
N1A C3A H3AB 109.5 . . ?
N1A C3A H3AC 109.5 . . ?
H3AA C3A H3AB 109.5 . . ?
H3AA C3A H3AC 109.5 . . ?
H3AB C3A H3AC 109.5 . . ?
N1A C1A H1AA 109.5 . . ?
N1A C1A H1AB 109.5 . . ?
N1A C1A H1AC 109.5 . . ?
H1AA C1A H1AB 109.5 . . ?
H1AA C1A H1AC 109.5 . . ?
H1AB C1A H1AC 109.5 . . ?
C25 C26 H26 119.5 . . ?
C25 C26 C27 121.1(2) . . ?
C27 C26 H26 119.5 . . ?
C11 C12 H12 120.0 . . ?
C13 C12 C11 120.0(2) . . ?
C13 C12 H12 120.0 . . ?
C22 C21 H21 119.9 . . ?
C22 C21 C20 120.3(3) . . ?
C20 C21 H21 119.9 . . ?
C25 C30 H30 119.7 . . ?
C25 C30 C29 120.7(3) . . ?
C29 C30 H30 119.7 . . ?
C19 C20 C21 120.7(3) . . ?
C19 C20 H20 119.6 . . ?
C21 C20 H20 119.6 . . ?
C4A C5A H5A 119.8 . . ?
C6A C5A C4A 120.4(3) . . ?
C6A C5A H5A 119.8 . . ?
P2 B2 H2A 110.0(11) . . ?
P2 B2 H2B 104.6(14) . . ?
N2 B2 P2 115.91(17) . . ?
N2 B2 H2A 106.2(11) . . ?
N2 B2 H2B 106.5(14) . . ?
H2A B2 H2B 113.8(18) . . ?
P1A B1A H1AD 109.7(14) . . ?
P1A B1A H1AE 104.0(14) . . ?
N1A B1A P1A 113.05(16) . . ?
N1A B1A H1AD 107.8(15) . . ?
N1A B1A H1AE 105.6(15) . . ?
H1AD B1A H1AE 117(2) . . ?
C4A C9A H9A 119.6 . . ?
C4A C9A C8A 120.8(3) . . ?
C8A C9A H9A 119.6 . . ?
C6A C7A H7A 120.0 . . ?
C6A C7A C8A 120.1(3) . . ?
C8A C7A H7A 120.0 . . ?
N1A C2A H2AA 109.5 . . ?
N1A C2A H2AB 109.5 . . ?
N1A C2A H2AC 109.5 . . ?
H2AA C2A H2AB 109.5 . . ?
H2AA C2A H2AC 109.5 . . ?
H2AB C2A H2AC 109.5 . . ?
C26 C27 H27 120.0 . . ?
C28 C27 C26 120.0(3) . . ?
C28 C27 H27 120.0 . . ?
N2 C18 H18A 109.5 . . ?
N2 C18 H18B 109.5 . . ?
N2 C18 H18C 109.5 . . ?
H18A C18 H18B 109.5 . . ?
H18A C18 H18C 109.5 . . ?
H18B C18 H18C 109.5 . . ?
C27 C28 H28 120.3 . . ?
C29 C28 C27 119.3(3) . . ?
C29 C28 H28 120.3 . . ?
N2 C16 H16A 109.5 . . ?
N2 C16 H16B 109.5 . . ?
N2 C16 H16C 109.5 . . ?
H16A C16 H16B 109.5 . . ?
H16A C16 H16C 109.5 . . ?
H16B C16 H16C 109.5 . . ?
C5A C6A H6A 119.8 . . ?
C7A C6A C5A 120.3(3) . . ?
C7A C6A H6A 119.8 . . ?
C30 C29 H29 119.4 . . ?
C28 C29 C30 121.3(2) . . ?
C28 C29 H29 119.4 . . ?
C9A C8A H8A 120.1 . . ?
C7A C8A C9A 119.7(3) . . ?
C7A C8A H8A 120.1 . . ?
N2 C17 H17A 109.5 . . ?
N2 C17 H17B 109.5 . . ?
N2 C17 H17C 109.5 . . ?
H17A C17 H17B 109.5 . . ?
H17A C17 H17C 109.5 . . ?
H17B C17 H17C 109.5 . . ?
P2 Ag1B P1B 157.0(3) . . ?
C10 P1B Ag1B 104.7(3) . . ?
B1B P1B C10 105.7(9) . . ?
B1B P1B Ag1B 135.4(9) . . ?
B1B P1B C4B 101.7(10) . . ?
C4B P1B C10 100.7(8) . . ?
C4B P1B Ag1B 103.9(7) . . ?
C1B N1B B1B 110.5(15) . . ?
C3B N1B C1B 105(2) . . ?
C3B N1B B1B 110(2) . . ?
C2B N1B C1B 108(2) . . ?
C2B N1B C3B 107(2) . . ?
C2B N1B B1B 115(2) . . ?
N1B C1B H1BA 109.5 . . ?
N1B C1B H1BB 109.5 . . ?
N1B C1B H1BC 109.5 . . ?
H1BA C1B H1BB 109.5 . . ?
H1BA C1B H1BC 109.5 . . ?
H1BB C1B H1BC 109.5 . . ?
N1B C3B H3BA 109.5 . . ?
N1B C3B H3BB 109.5 . . ?
N1B C3B H3BC 109.5 . . ?
H3BA C3B H3BB 109.5 . . ?
H3BA C3B H3BC 109.5 . . ?
H3BB C3B H3BC 109.5 . . ?
N1B C2B H2BA 109.5 . . ?
N1B C2B H2BB 109.5 . . ?
N1B C2B H2BC 109.5 . . ?
H2BA C2B H2BB 109.5 . . ?
H2BA C2B H2BC 109.5 . . ?
H2BB C2B H2BC 109.5 . . ?
P1B B1B H1BD 109.0 . . ?
P1B B1B H1BE 109.0 . . ?
N1B B1B P1B 113.0(19) . . ?
N1B B1B H1BD 109.0 . . ?
N1B B1B H1BE 109.0 . . ?
H1BD B1B H1BE 107.8 . . ?
C8B C7B H7B 120.8 . . ?
C8B C7B C6B 118(3) . . ?
C6B C7B H7B 120.8 . . ?
C7B C8B H8B 121.1 . . ?
C7B C8B C9B 118(3) . . ?
C9B C8B H8B 121.1 . . ?
C8B C9B H9B 118.3 . . ?
C4B C9B C8B 123.4(19) . . ?
C4B C9B H9B 118.3 . . ?
C9B C4B P1B 121.9(14) . . ?
C9B C4B C5B 117.9(17) . . ?
C5B C4B P1B 120.1(14) . . ?
C4B C5B H5B 119.8 . . ?
C6B C5B C4B 120.4(19) . . ?
C6B C5B H5B 119.8 . . ?
C7B C6B H6B 119.1 . . ?
C5B C6B C7B 122(3) . . ?
C5B C6B H6B 119.1 . . ?

loop_
_geom_bond_atom_site_label_1
_geom_bond_atom_site_label_2
_geom_bond_distance
_geom_bond_site_symmetry_2
_geom_bond_publ_flag
Ag1A P1A 2.3859(6) . ?
Ag1A P2 2.3937(5) . ?
P1A C10 1.801(2) . ?
P1A C4A 1.817(3) . ?
P1A B1A 1.973(2) . ?
P2 C25 1.837(2) . ?
P2 C19 1.829(2) . ?
P2 B2 1.965(2) . ?
P2 Ag1B 2.352(3) . ?
Al1 F46 1.6755(11) . ?
Al1 O2 1.7514(11) . ?
Al1 O3 1.7473(13) . ?
Al1 O1 1.7488(12) . ?
F32 C56 1.338(2) . ?
F24 C48 1.343(2) . ?
F31 C56 1.361(2) . ?
F23 C47 1.337(2) . ?
F33 C57 1.338(2) . ?
F17 C44 1.354(2) . ?
F40 C60 1.344(2) . ?
F9 C36 1.355(2) . ?
F39 C60 1.364(2) . ?
F25 C48 1.3562(19) . ?
F30 C54 1.336(2) . ?
F26 C50 1.338(2) . ?
F20 C46 1.345(2) . ?
F45 C66 1.337(2) . ?
F8 C35 1.336(2) . ?
F10 C36 1.340(2) . ?
F16 C44 1.342(2) . ?
F41 C62 1.336(2) . ?
F11 C38 1.332(2) . ?
F37 C59 1.342(2) . ?
F3 C33 1.335(2) . ?
F29 C53 1.342(2) . ?
F22 C47 1.352(2) . ?
F7 C35 1.358(2) . ?
F36 C58 1.347(2) . ?
F42 C63 1.336(2) . ?
F1 C32 1.342(2) . ?
F34 C57 1.353(2) . ?
F19 C45 1.339(2) . ?
F18 C45 1.356(2) . ?
O2 C43 1.371(2) . ?
F15 C42 1.335(2) . ?
O3 C55 1.369(2) . ?
F2 C32 1.357(2) . ?
O1 C31 1.369(2) . ?
F35 C58 1.346(2) . ?
F21 C46 1.347(2) . ?
F38 C59 1.355(2) . ?
F27 C51 1.336(2) . ?
F44 C65 1.340(2) . ?
F43 C64 1.328(2) . ?
F4 C33 1.355(2) . ?
F5 C34 1.341(2) . ?
F12 C39 1.341(3) . ?
F28 C52 1.332(2) . ?
F6 C34 1.349(2) . ?
F14 C41 1.341(3) . ?
F13 C40 1.336(2) . ?
C61 C55 1.557(2) . ?
C61 C66 1.402(3) . ?
C61 C62 1.399(2) . ?
N1A C3A 1.480(3) . ?
N1A C1A 1.488(5) . ?
N1A B1A 1.608(3) . ?
N1A C2A 1.494(4) . ?
C43 C48 1.563(2) . ?
C43 C49 1.555(2) . ?
C43 C44 1.574(2) . ?
C46 C47 1.544(3) . ?
C46 C45 1.528(3) . ?
C48 C47 1.553(3) . ?
C54 C49 1.397(2) . ?
C54 C53 1.378(3) . ?
C55 C56 1.565(2) . ?
C55 C60 1.563(2) . ?
C49 C50 1.407(3) . ?
C42 C37 1.391(3) . ?
C42 C41 1.385(3) . ?
C45 C44 1.548(3) . ?
C50 C51 1.380(3) . ?
C37 C38 1.404(3) . ?
C37 C31 1.553(2) . ?
C56 C57 1.552(3) . ?
C60 C59 1.546(3) . ?
C38 C39 1.384(3) . ?
C53 C52 1.374(3) . ?
N2 B2 1.603(3) . ?
N2 C18 1.502(3) . ?
N2 C16 1.464(3) . ?
N2 C17 1.489(4) . ?
C10 C15 1.393(3) . ?
C10 C11 1.389(3) . ?
C10 P1B 2.150(9) . ?
C36 C31 1.567(2) . ?
C36 C35 1.551(3) . ?
C66 C65 1.376(3) . ?
C62 C63 1.387(3) . ?
C25 C26 1.387(3) . ?
C25 C30 1.371(3) . ?
C64 C63 1.374(3) . ?
C64 C65 1.379(3) . ?
C31 C32 1.570(2) . ?
C59 C58 1.539(3) . ?
C57 C58 1.536(3) . ?
C51 C52 1.376(3) . ?
C35 C34 1.544(3) . ?
C41 C40 1.373(3) . ?
C19 C24 1.388(3) . ?
C19 C20 1.386(3) . ?
C24 H24 0.9500 . ?
C24 C23 1.395(3) . ?
C40 C39 1.368(3) . ?
C15 H15 0.9500 . ?
C15 C70 1.380(3) . ?
C4A C5A 1.388(4) . ?
C4A C9A 1.369(4) . ?
C33 C32 1.552(3) . ?
C33 C34 1.537(3) . ?
C11 H11 0.9500 . ?
C11 C12 1.390(3) . ?
C22 H22 0.9500 . ?
C22 C23 1.368(4) . ?
C22 C21 1.374(4) . ?
C23 H23 0.9500 . ?
C70 H70 0.9500 . ?
C70 C13 1.376(4) . ?
C13 H13 0.9500 . ?
C13 C12 1.371(4) . ?
C3A H3AA 0.9800 . ?
C3A H3AB 0.9800 . ?
C3A H3AC 0.9800 . ?
C1A H1AA 0.9800 . ?
C1A H1AB 0.9800 . ?
C1A H1AC 0.9800 . ?
C26 H26 0.9500 . ?
C26 C27 1.394(4) . ?
C12 H12 0.9500 . ?
C21 H21 0.9500 . ?
C21 C20 1.388(4) . ?
C30 H30 0.9500 . ?
C30 C29 1.392(4) . ?
C20 H20 0.9500 . ?
C5A H5A 0.9500 . ?
C5A C6A 1.384(3) . ?
B2 H2A 1.09(2) . ?
B2 H2B 1.09(3) . ?
B1A H1AD 1.10(3) . ?
B1A H1AE 1.12(3) . ?
C9A H9A 0.9500 . ?
C9A C8A 1.394(4) . ?
C7A H7A 0.9500 . ?
C7A C6A 1.364(5) . ?
C7A C8A 1.372(6) . ?
C2A H2AA 0.9800 . ?
C2A H2AB 0.9800 . ?
C2A H2AC 0.9800 . ?
C27 H27 0.9500 . ?
C27 C28 1.365(4) . ?
C18 H18A 0.9800 . ?
C18 H18B 0.9800 . ?
C18 H18C 0.9800 . ?
C28 H28 0.9500 . ?
C28 C29 1.351(5) . ?
C16 H16A 0.9800 . ?
C16 H16B 0.9800 . ?
C16 H16C 0.9800 . ?
C6A H6A 0.9500 . ?
C29 H29 0.9500 . ?
C8A H8A 0.9500 . ?
C17 H17A 0.9800 . ?
C17 H17B 0.9800 . ?
C17 H17C 0.9800 . ?
Ag1B P1B 2.462(9) . ?
P1B B1B 1.87(4) . ?
P1B C4B 1.868(17) . ?
N1B C1B 1.50(3) . ?
N1B C3B 1.41(3) . ?
N1B C2B 1.33(4) . ?
N1B B1B 1.68(3) . ?
C1B H1BA 0.9800 . ?
C1B H1BB 0.9800 . ?
C1B H1BC 0.9800 . ?
C3B H3BA 0.9800 . ?
C3B H3BB 0.9800 . ?
C3B H3BC 0.9800 . ?
C2B H2BA 0.9800 . ?
C2B H2BB 0.9800 . ?
C2B H2BC 0.9800 . ?
B1B H1BD 1.1900 . ?
B1B H1BE 1.1900 . ?
C7B H7B 0.9500 . ?
C7B C8B 1.40(2) . ?
C7B C6B 1.42(3) . ?
C8B H8B 0.9500 . ?
C8B C9B 1.41(2) . ?
C9B H9B 0.9500 . ?
C9B C4B 1.38(2) . ?
C4B C5B 1.39(2) . ?
C5B H5B 0.9500 . ?
C5B C6B 1.38(2) . ?
C6B H6B 0.9500 . ?

loop_
_geom_torsion_atom_site_label_1
_geom_torsion_atom_site_label_2
_geom_torsion_atom_site_label_3
_geom_torsion_atom_site_label_4
_geom_torsion
_geom_torsion_site_symmetry_1
_geom_torsion_site_symmetry_2
_geom_torsion_site_symmetry_3
_geom_torsion_site_symmetry_4
_geom_torsion_publ_flag
Ag1A P1A C10 C15 141.81(17) . . . . ?
Ag1A P1A C10 C11 -37.03(18) . . . . ?
Ag1A P1A C4A C5A -178.56(19) . . . . ?
Ag1A P1A C4A C9A 0.5(3) . . . . ?
Ag1A P2 C25 C26 -73.4(2) . . . . ?
Ag1A P2 C25 C30 106.3(2) . . . . ?
Ag1A P2 C19 C24 162.95(17) . . . . ?
Ag1A P2 C19 C20 -16.9(2) . . . . ?
P1A C10 C15 C70 -176.8(2) . . . . ?
P1A C10 C11 C12 177.40(19) . . . . ?
P1A C4A C5A C6A 178.7(2) . . . . ?
P1A C4A C9A C8A -178.3(3) . . . . ?
P2 C25 C26 C27 -179.6(2) . . . . ?
P2 C25 C30 C29 179.3(3) . . . . ?
P2 C19 C24 C23 -178.44(17) . . . . ?
P2 C19 C20 C21 179.9(3) . . . . ?
Al1 O2 C43 C48 -90.85(18) . . . . ?
Al1 O2 C43 C49 36.4(2) . . . . ?
Al1 O2 C43 C44 156.09(13) . . . . ?
Al1 O3 C55 C61 40.5(2) . . . . ?
Al1 O3 C55 C56 -85.67(19) . . . . ?
Al1 O3 C55 C60 161.52(13) . . . . ?
Al1 O1 C31 C37 39.5(2) . . . . ?
Al1 O1 C31 C36 -86.73(19) . . . . ?
Al1 O1 C31 C32 160.02(13) . . . . ?
F46 Al1 O2 C43 -41.45(17) . . . . ?
F46 Al1 O3 C55 -40.26(17) . . . . ?
F46 Al1 O1 C31 -49.58(17) . . . . ?
F32 C56 C57 F33 -57.58(18) . . . . ?
F32 C56 C57 F34 61.17(18) . . . . ?
F32 C56 C57 C58 -179.45(14) . . . . ?
F24 C48 C47 F23 -56.09(19) . . . . ?
F24 C48 C47 F22 62.09(17) . . . . ?
F24 C48 C47 C46 -179.88(14) . . . . ?
F31 C56 C57 F33 -172.75(14) . . . . ?
F31 C56 C57 F34 -53.99(18) . . . . ?
F31 C56 C57 C58 65.38(17) . . . . ?
F33 C57 C58 F36 163.48(15) . . . . ?
F33 C57 C58 F35 45.7(2) . . . . ?
F33 C57 C58 C59 -75.85(19) . . . . ?
F40 C60 C59 F37 52.93(19) . . . . ?
F40 C60 C59 F38 -64.08(18) . . . . ?
F40 C60 C59 C58 175.34(15) . . . . ?
F9 C36 C31 O1 -174.63(14) . . . . ?
F9 C36 C31 C37 61.0(2) . . . . ?
F9 C36 C31 C32 -59.3(2) . . . . ?
F9 C36 C35 F8 -170.87(15) . . . . ?
F9 C36 C35 F7 -52.99(19) . . . . ?
F9 C36 C35 C34 65.56(19) . . . . ?
F39 C60 C59 F37 166.58(14) . . . . ?
F39 C60 C59 F38 49.57(19) . . . . ?
F39 C60 C59 C58 -71.00(19) . . . . ?
F25 C48 C47 F23 -170.81(14) . . . . ?
F25 C48 C47 F22 -52.64(17) . . . . ?
F25 C48 C47 C46 65.39(18) . . . . ?
F30 C54 C49 C43 -1.4(3) . . . . ?
F30 C54 C49 C50 -176.24(15) . . . . ?
F30 C54 C53 F29 -1.8(2) . . . . ?
F30 C54 C53 C52 177.23(16) . . . . ?
F26 C50 C51 F27 1.4(3) . . . . ?
F26 C50 C51 C52 -177.20(17) . . . . ?
F20 C46 C47 F23 162.96(15) . . . . ?
F20 C46 C47 F22 46.5(2) . . . . ?
F20 C46 C47 C48 -71.4(2) . . . . ?
F20 C46 C45 F19 -162.67(14) . . . . ?
F20 C46 C45 F18 -46.2(2) . . . . ?
F20 C46 C45 C44 74.30(18) . . . . ?
F45 C66 C65 F44 2.3(3) . . . . ?
F45 C66 C65 C64 -175.64(17) . . . . ?
F8 C35 C34 F5 45.7(2) . . . . ?
F8 C35 C34 F6 163.17(15) . . . . ?
F8 C35 C34 C33 -77.0(2) . . . . ?
F10 C36 C31 O1 64.04(18) . . . . ?
F10 C36 C31 C37 -60.32(19) . . . . ?
F10 C36 C31 C32 179.37(14) . . . . ?
F10 C36 C35 F8 -55.7(2) . . . . ?
F10 C36 C35 F7 62.14(19) . . . . ?
F10 C36 C35 C34 -179.32(15) . . . . ?
F41 C62 C63 F42 1.2(3) . . . . ?
F41 C62 C63 C64 179.88(17) . . . . ?
F11 C38 C39 F12 0.9(3) . . . . ?
F11 C38 C39 C40 -178.52(17) . . . . ?
F37 C59 C58 F36 -161.42(15) . . . . ?
F37 C59 C58 F35 -44.0(2) . . . . ?
F37 C59 C58 C57 77.23(19) . . . . ?
F3 C33 C32 F1 51.32(19) . . . . ?
F3 C33 C32 F2 165.34(15) . . . . ?
F3 C33 C32 C31 -72.8(2) . . . . ?
F3 C33 C34 F5 -43.7(2) . . . . ?
F3 C33 C34 F6 -161.11(16) . . . . ?
F3 C33 C34 C35 78.8(2) . . . . ?
F29 C53 C52 F28 -1.0(3) . . . . ?
F29 C53 C52 C51 178.36(17) . . . . ?
F7 C35 C34 F5 -71.0(2) . . . . ?
F7 C35 C34 F6 46.4(2) . . . . ?
F7 C35 C34 C33 166.26(16) . . . . ?
F34 C57 C58 F36 46.7(2) . . . . ?
F34 C57 C58 F35 -71.07(18) . . . . ?
F34 C57 C58 C59 167.36(15) . . . . ?
F19 C45 C44 F17 167.30(14) . . . . ?
F19 C45 C44 F16 53.31(18) . . . . ?
F19 C45 C44 C43 -70.6(2) . . . . ?
F18 C45 C44 F17 50.51(19) . . . . ?
F18 C45 C44 F16 -63.48(18) . . . . ?
F18 C45 C44 C43 172.59(14) . . . . ?
O2 Al1 O3 C55 -160.21(15) . . . . ?
O2 Al1 O1 C31 72.09(17) . . . . ?
O2 C43 C48 F24 62.66(17) . . . . ?
O2 C43 C48 F25 -175.89(13) . . . . ?
O2 C43 C48 C47 -57.75(17) . . . . ?
O2 C43 C49 C54 -127.18(17) . . . . ?
O2 C43 C49 C50 47.5(2) . . . . ?
O2 C43 C44 F17 -179.64(14) . . . . ?
O2 C43 C44 F16 -61.50(19) . . . . ?
O2 C43 C44 C45 59.24(19) . . . . ?
F15 C42 C37 C38 -178.29(16) . . . . ?
F15 C42 C37 C31 -2.4(3) . . . . ?
F15 C42 C41 F14 0.2(3) . . . . ?
F15 C42 C41 C40 179.82(17) . . . . ?
O3 Al1 O2 C43 77.70(17) . . . . ?
O3 Al1 O1 C31 -168.99(15) . . . . ?
O3 C55 C56 F32 63.78(17) . . . . ?
O3 C55 C56 F31 -175.09(13) . . . . ?
O3 C55 C56 C57 -57.21(19) . . . . ?
O3 C55 C60 F40 -61.97(19) . . . . ?
O3 C55 C60 F39 179.89(14) . . . . ?
O3 C55 C60 C59 59.20(19) . . . . ?
O1 Al1 O2 C43 -162.71(15) . . . . ?
O1 Al1 O3 C55 79.49(17) . . . . ?
O1 C31 C32 F1 -62.33(19) . . . . ?
O1 C31 C32 F2 179.12(14) . . . . ?
O1 C31 C32 C33 58.7(2) . . . . ?
F21 C46 C47 F23 45.3(2) . . . . ?
F21 C46 C47 F22 -71.11(19) . . . . ?
F21 C46 C47 C48 170.95(15) . . . . ?
F21 C46 C45 F19 -44.87(19) . . . . ?
F21 C46 C45 F18 71.61(18) . . . . ?
F21 C46 C45 C44 -167.90(14) . . . . ?
F38 C59 C58 F36 -45.3(2) . . . . ?
F38 C59 C58 F35 72.18(19) . . . . ?
F38 C59 C58 C57 -166.63(15) . . . . ?
F27 C51 C52 F28 1.7(3) . . . . ?
F27 C51 C52 C53 -177.66(18) . . . . ?
F43 C64 C63 F42 -0.7(3) . . . . ?
F43 C64 C63 C62 -179.42(18) . . . . ?
F43 C64 C65 F44 0.0(3) . . . . ?
F43 C64 C65 C66 178.00(18) . . . . ?
F4 C33 C32 F1 -65.7(2) . . . . ?
F4 C33 C32 F2 48.3(2) . . . . ?
F4 C33 C32 C31 170.18(17) . . . . ?
F4 C33 C34 F5 72.6(2) . . . . ?
F4 C33 C34 F6 -44.8(2) . . . . ?
F4 C33 C34 C35 -164.86(17) . . . . ?
F14 C41 C40 F13 -1.7(3) . . . . ?
F14 C41 C40 C39 178.33(18) . . . . ?
F13 C40 C39 F12 1.5(3) . . . . ?
F13 C40 C39 C38 -179.05(19) . . . . ?
C61 C55 C56 F32 -60.06(18) . . . . ?
C61 C55 C56 F31 61.1(2) . . . . ?
C61 C55 C56 C57 178.95(15) . . . . ?
C61 C55 C60 F40 59.88(18) . . . . ?
C61 C55 C60 F39 -58.26(18) . . . . ?
C61 C55 C60 C59 -178.95(14) . . . . ?
C61 C66 C65 F44 179.89(17) . . . . ?
C61 C66 C65 C64 1.9(3) . . . . ?
C61 C62 C63 F42 -177.64(17) . . . . ?
C61 C62 C63 C64 1.1(3) . . . . ?
C43 C48 C47 F23 65.89(19) . . . . ?
C43 C48 C47 F22 -175.94(13) . . . . ?
C43 C48 C47 C46 -57.91(19) . . . . ?
C43 C49 C50 F26 0.5(2) . . . . ?
C43 C49 C50 C51 -176.45(16) . . . . ?
C46 C45 C44 F17 -70.08(18) . . . . ?
C46 C45 C44 F16 175.93(13) . . . . ?
C46 C45 C44 C43 52.0(2) . . . . ?
C48 C43 C49 C54 -4.8(2) . . . . ?
C48 C43 C49 C50 169.83(14) . . . . ?
C48 C43 C44 F17 66.24(17) . . . . ?
C48 C43 C44 F16 -175.63(14) . . . . ?
C48 C43 C44 C45 -54.88(18) . . . . ?
C54 C49 C50 F26 175.90(15) . . . . ?
C54 C49 C50 C51 -1.1(2) . . . . ?
C54 C53 C52 F28 -179.97(17) . . . . ?
C54 C53 C52 C51 -0.7(3) . . . . ?
C47 C46 C45 F19 76.40(19) . . . . ?
C47 C46 C45 F18 -167.13(15) . . . . ?
C47 C46 C45 C44 -46.6(2) . . . . ?
C55 C61 C66 F45 3.3(3) . . . . ?
C55 C61 C66 C65 -174.05(17) . . . . ?
C55 C61 C62 F41 -6.9(3) . . . . ?
C55 C61 C62 C63 171.79(17) . . . . ?
C55 C56 C57 F33 64.5(2) . . . . ?
C55 C56 C57 F34 -176.78(14) . . . . ?
C55 C56 C57 C58 -57.4(2) . . . . ?
C55 C60 C59 F37 -71.30(19) . . . . ?
C55 C60 C59 F38 171.69(14) . . . . ?
C55 C60 C59 C58 51.1(2) . . . . ?
C49 C43 C48 F24 -62.26(18) . . . . ?
C49 C43 C48 F25 59.19(18) . . . . ?
C49 C43 C48 C47 177.33(13) . . . . ?
C49 C43 C44 F17 -57.91(18) . . . . ?
C49 C43 C44 F16 60.23(18) . . . . ?
C49 C43 C44 C45 -179.03(14) . . . . ?
C49 C54 C53 F29 -179.55(15) . . . . ?
C49 C54 C53 C52 -0.5(3) . . . . ?
C49 C50 C51 F27 178.56(16) . . . . ?
C49 C50 C51 C52 0.0(3) . . . . ?
C42 C37 C38 F11 177.33(15) . . . . ?
C42 C37 C38 C39 -1.8(3) . . . . ?
C42 C37 C31 O1 -128.67(18) . . . . ?
C42 C37 C31 C36 -7.3(2) . . . . ?
C42 C37 C31 C32 111.1(2) . . . . ?
C42 C41 C40 F13 178.69(18) . . . . ?
C42 C41 C40 C39 -1.3(3) . . . . ?
C45 C46 C47 F23 -76.20(19) . . . . ?
C45 C46 C47 F22 167.34(15) . . . . ?
C45 C46 C47 C48 49.4(2) . . . . ?
C44 C43 C48 F24 178.17(13) . . . . ?
C44 C43 C48 F25 -60.38(18) . . . . ?
C44 C43 C48 C47 57.76(17) . . . . ?
C44 C43 C49 C54 112.89(18) . . . . ?
C44 C43 C49 C50 -72.43(18) . . . . ?
C50 C51 C52 F28 -179.77(18) . . . . ?
C50 C51 C52 C53 0.9(3) . . . . ?
C37 C42 C41 F14 -179.58(17) . . . . ?
C37 C42 C41 C40 0.0(3) . . . . ?
C37 C38 C39 F12 -179.89(17) . . . . ?
C37 C38 C39 C40 0.7(3) . . . . ?
C37 C31 C32 F1 59.9(2) . . . . ?
C37 C31 C32 F2 -58.69(19) . . . . ?
C37 C31 C32 C33 -179.13(16) . . . . ?
C56 C55 C60 F40 -175.43(13) . . . . ?
C56 C55 C60 F39 66.43(18) . . . . ?
C56 C55 C60 C59 -54.26(18) . . . . ?
C56 C57 C58 F36 -72.2(2) . . . . ?
C56 C57 C58 F35 170.01(14) . . . . ?
C56 C57 C58 C59 48.4(2) . . . . ?
C60 C55 C56 F32 178.48(13) . . . . ?
C60 C55 C56 F31 -60.39(18) . . . . ?
C60 C55 C56 C57 57.49(18) . . . . ?
C60 C59 C58 F36 75.7(2) . . . . ?
C60 C59 C58 F35 -166.87(15) . . . . ?
C60 C59 C58 C57 -45.7(2) . . . . ?
C38 C37 C31 O1 47.1(2) . . . . ?
C38 C37 C31 C36 168.44(15) . . . . ?
C38 C37 C31 C32 -73.16(19) . . . . ?
C53 C54 C49 C43 176.20(16) . . . . ?
C53 C54 C49 C50 1.4(2) . . . . ?
C10 P1A C4A C5A 67.8(2) . . . . ?
C10 P1A C4A C9A -113.2(2) . . . . ?
C10 C15 C70 C13 -0.9(4) . . . . ?
C10 C11 C12 C13 -0.3(4) . . . . ?
C10 P1B B1B N1B -88.6(16) . . . . ?
C10 P1B C4B C9B -85(2) . . . . ?
C10 P1B C4B C5B 98.8(18) . . . . ?
C36 C31 C32 F1 -176.02(15) . . . . ?
C36 C31 C32 F2 65.44(18) . . . . ?
C36 C31 C32 C33 -55.0(2) . . . . ?
C36 C35 C34 F5 171.04(16) . . . . ?
C36 C35 C34 F6 -71.5(2) . . . . ?
C36 C35 C34 C33 48.3(2) . . . . ?
C66 C61 C55 O3 46.9(2) . . . . ?
C66 C61 C55 C56 168.09(15) . . . . ?
C66 C61 C55 C60 -73.02(19) . . . . ?
C66 C61 C62 F41 -178.93(16) . . . . ?
C66 C61 C62 C63 -0.2(3) . . . . ?
C62 C61 C55 O3 -124.76(18) . . . . ?
C62 C61 C55 C56 -3.6(3) . . . . ?
C62 C61 C55 C60 115.30(19) . . . . ?
C62 C61 C66 F45 176.11(16) . . . . ?
C62 C61 C66 C65 -1.3(3) . . . . ?
C25 P2 C19 C24 -86.3(2) . . . . ?
C25 P2 C19 C20 93.8(2) . . . . ?
C25 C26 C27 C28 0.2(5) . . . . ?
C25 C30 C29 C28 0.5(6) . . . . ?
C63 C64 C65 F44 -178.95(18) . . . . ?
C63 C64 C65 C66 -1.0(3) . . . . ?
C31 C37 C38 F11 1.1(2) . . . . ?
C31 C37 C38 C39 -178.11(16) . . . . ?
C31 C36 C35 F8 65.6(2) . . . . ?
C31 C36 C35 F7 -176.49(14) . . . . ?
C31 C36 C35 C34 -57.9(2) . . . . ?
C35 C36 C31 O1 -56.51(18) . . . . ?
C35 C36 C31 C37 179.12(14) . . . . ?
C35 C36 C31 C32 58.81(19) . . . . ?
C65 C64 C63 F42 178.24(18) . . . . ?
C65 C64 C63 C62 -0.4(3) . . . . ?
C41 C42 C37 C38 1.5(3) . . . . ?
C41 C42 C37 C31 177.34(17) . . . . ?
C41 C40 C39 F12 -178.48(18) . . . . ?
C41 C40 C39 C38 0.9(3) . . . . ?
C19 P2 C25 C26 174.4(2) . . . . ?
C19 P2 C25 C30 -6.0(2) . . . . ?
C19 C24 C23 C22 -1.9(4) . . . . ?
C24 C19 C20 C21 0.1(5) . . . . ?
C15 C10 C11 C12 -1.5(3) . . . . ?
C15 C70 C13 C12 -1.0(4) . . . . ?
C4A P1A C10 C15 -99.7(2) . . . . ?
C4A P1A C10 C11 81.49(19) . . . . ?
C4A C5A C6A C7A -0.2(5) . . . . ?
C4A C9A C8A C7A -0.6(7) . . . . ?
C32 C33 C34 F5 -166.90(16) . . . . ?
C32 C33 C34 F6 75.7(2) . . . . ?
C32 C33 C34 C35 -44.4(2) . . . . ?
C11 C10 C15 C70 2.1(3) . . . . ?
C22 C21 C20 C19 -1.1(6) . . . . ?
C23 C22 C21 C20 0.7(5) . . . . ?
C70 C13 C12 C11 1.6(4) . . . . ?
C34 C33 C32 F1 174.12(15) . . . . ?
C34 C33 C32 F2 -71.85(19) . . . . ?
C34 C33 C32 C31 50.0(2) . . . . ?
C3A N1A B1A P1A 59.1(2) . . . . ?
C1A N1A B1A P1A 177.3(2) . . . . ?
C26 C25 C30 C29 -1.1(4) . . . . ?
C26 C27 C28 C29 -0.8(5) . . . . ?
C21 C22 C23 C24 0.8(4) . . . . ?
C30 C25 C26 C27 0.7(4) . . . . ?
C20 C19 C24 C23 1.4(4) . . . . ?
C5A C4A C9A C8A 0.8(5) . . . . ?
B2 P2 C25 C26 57.7(2) . . . . ?
B2 P2 C25 C30 -122.6(2) . . . . ?
B2 P2 C19 C24 22.4(2) . . . . ?
B2 P2 C19 C20 -157.4(2) . . . . ?
B1A P1A C10 C15 15.8(2) . . . . ?
B1A P1A C10 C11 -162.99(17) . . . . ?
B1A P1A C4A C5A -43.6(2) . . . . ?
B1A P1A C4A C9A 135.5(2) . . . . ?
C9A C4A C5A C6A -0.3(4) . . . . ?
C2A N1A B1A P1A -64.1(3) . . . . ?
C27 C28 C29 C30 0.4(6) . . . . ?
C18 N2 B2 P2 60.2(3) . . . . ?
C16 N2 B2 P2 -61.4(3) . . . . ?
C6A C7A C8A C9A 0.1(7) . . . . ?
C8A C7A C6A C5A 0.3(6) . . . . ?
C17 N2 B2 P2 180.0(2) . . . . ?
Ag1B P2 C25 C26 -61.4(3) . . . . ?
Ag1B P2 C25 C30 118.2(3) . . . . ?
Ag1B P2 C19 C24 149.1(2) . . . . ?
Ag1B P2 C19 C20 -30.7(3) . . . . ?
Ag1B P1B B1B N1B 43(2) . . . . ?
Ag1B P1B C4B C9B 166.6(19) . . . . ?
Ag1B P1B C4B C5B -9.4(19) . . . . ?
P1B C10 C15 C70 169.4(3) . . . . ?
P1B C10 C11 C12 -171.5(3) . . . . ?
P1B C4B C5B C6B 175.9(17) . . . . ?
C1B N1B B1B P1B 59(2) . . . . ?
C3B N1B B1B P1B 175.3(19) . . . . ?
C2B N1B B1B P1B -63(3) . . . . ?
B1B P1B C4B C9B 23(2) . . . . ?
B1B P1B C4B C5B -152.6(19) . . . . ?
C7B C8B C9B C4B -3(5) . . . . ?
C8B C7B C6B C5B -4(7) . . . . ?
C8B C9B C4B P1B -175(2) . . . . ?
C8B C9B C4B C5B 1(4) . . . . ?
C9B C4B C5B C6B 0(3) . . . . ?
C4B P1B B1B N1B 166.7(16) . . . . ?
C4B C5B C6B C7B 2(4) . . . . ?
C6B C7B C8B C9B 5(6) . . . . ?
